data_4112797
loop_
_publ_author_name
'Masato Takano'
'Masaaki Okazaki'
'Hiromi Tobita'

_publ_contact_author_address
;Department of Chemistry, Graduate School of Science
Tohoku University
Sendai 980-8578, JAPAN.
;
_publ_contact_author_email mokazaki@mail.tains.tohoku.ac.jp
_publ_contact_author_fax +81-22-217-6543
_publ_contact_author_name 'Masaaki Okazaki'
_publ_contact_author_phone +81-22-217-6541
_publ_section_title
;
 Stepwise Bromination of Two Acetylene Molecules on a Butterfly-Type
 Tetrairon Core and Reactivity of the Resulting Bromoacetylene Fragment
 toward Nucleophiles
;
_journal_name_full 'Journal of the American Chemical Society'
_journal_page_first 9190
_journal_page_last 9191
_journal_paper_doi 10.1021/ja047569a
_journal_volume 126
_journal_year 2004
_chemical_formula_moiety C33H36Fe4N1''P1F6''P1F6''C1H1.5N0.5
_chemical_formula_sum 'C34 H37.5 F12 Fe4 N1.5 P2'
_chemical_formula_weight 980.50
_chemical_name_common cluster[7](PF6)2
_space_group_IT_number 4
_symmetry_cell_setting monoclinic
_symmetry_Int_Tables_number 4
_symmetry_space_group_name_Hall 'P 2yb'
_symmetry_space_group_name_H-M 'P 1 21 1'
_atom_sites_solution_hydrogens geom
_atom_sites_solution_primary direct
_atom_sites_solution_secondary difmap
_audit_creation_method SHELXL-97
_cell_angle_alpha 90.00
_cell_angle_beta 92.868(3)
_cell_angle_gamma 90.00
_cell_formula_units_Z 4
_cell_length_a 12.1054(6)
_cell_length_b 14.1386(7)
_cell_length_c 21.0710(11)
_cell_measurement_reflns_used 30772
_cell_measurement_temperature 150(2)
_cell_measurement_theta_max 27.48
_cell_measurement_theta_min 1.90
_cell_volume 3601.9(3)
_computing_cell_refinement PROCESS-AUTO
_computing_data_collection PROCESS-AUTO
_computing_data_reduction 'teXsan Ver. 1.11'
_computing_molecular_graphics ORTEP
_computing_structure_refinement 'SHELXL-97 (Sheldrick, 1997)'
_computing_structure_solution 'SHELXS-97 (Sheldrick, 1990)'
_diffrn_ambient_temperature 150(2)
_diffrn_detector_area_resol_mean 10
_diffrn_measured_fraction_theta_full 0.950
_diffrn_measured_fraction_theta_max 0.950
_diffrn_measurement_device_type 'Rigaku RAXIS-RAPID Imaging Plate'
_diffrn_measurement_method \w
_diffrn_radiation_monochromator graphite
_diffrn_radiation_type MoK\a
_diffrn_radiation_wavelength 0.71069
_diffrn_reflns_av_R_equivalents 0.0869
_diffrn_reflns_av_sigmaI/netI 0.0698
_diffrn_reflns_limit_h_max 15
_diffrn_reflns_limit_h_min -15
_diffrn_reflns_limit_k_max 17
_diffrn_reflns_limit_k_min -17
_diffrn_reflns_limit_l_max 27
_diffrn_reflns_limit_l_min -27
_diffrn_reflns_number 28029
_diffrn_reflns_theta_full 27.48
_diffrn_reflns_theta_max 27.48
_diffrn_reflns_theta_min 0.97
_diffrn_source 'rotating-anode X-ray tube'
_exptl_absorpt_coefficient_mu 1.759
_exptl_absorpt_correction_T_max 0.8437
_exptl_absorpt_correction_T_min 0.8437
_exptl_absorpt_correction_type integration
_exptl_absorpt_process_details NUM2
_exptl_crystal_colour black
_exptl_crystal_density_diffrn 1.808
_exptl_crystal_description platelet
_exptl_crystal_F_000 1976
_exptl_crystal_size_max 0.10
_exptl_crystal_size_mid 0.10
_exptl_crystal_size_min 0.10
_refine_diff_density_max 0.942
_refine_diff_density_min -0.952
_refine_diff_density_rms 0.201
_refine_ls_abs_structure_details 'Flack H D (1983), Acta Cryst. A39, 876-881'
_refine_ls_abs_structure_Flack 0.04(2)
_refine_ls_extinction_method none
_refine_ls_goodness_of_fit_ref 1.135
_refine_ls_hydrogen_treatment mixed
_refine_ls_matrix_type full
_refine_ls_number_parameters 973
_refine_ls_number_reflns 14608
_refine_ls_number_restraints 1
_refine_ls_restrained_S_all 1.135
_refine_ls_R_factor_all 0.0763
_refine_ls_R_factor_gt 0.0634
_refine_ls_shift/su_max 0.000
_refine_ls_shift/su_mean 0.000
_refine_ls_structure_factor_coef Fsqd
_refine_ls_weighting_details 'calc w=1/[\s^2^(Fo^2^)+(0.0704P)^2^+16.4362P] where P=(Fo^2^+2Fc^2^)/3'
_refine_ls_weighting_scheme calc
_refine_ls_wR_factor_gt 0.1605
_refine_ls_wR_factor_ref 0.1730
_reflns_number_gt 12983
_reflns_number_total 14608
_reflns_threshold_expression >2sigma(I)
_cod_data_source_file ja047569asi20040611_121610.cif
_cod_data_source_block py
_cod_original_sg_symbol_H-M 'P 21'
_cod_original_formula_sum 'C34 H37.50 F12 Fe4 N1.50 P2'
_cod_database_code 4112797

loop_
_symmetry_equiv_pos_as_xyz
'x, y, z'
'-x, y+1/2, -z'

loop_
_atom_site_label
_atom_site_type_symbol
_atom_site_fract_x
_atom_site_fract_y
_atom_site_fract_z
_atom_site_U_iso_or_equiv
_atom_site_adp_type
_atom_site_occupancy
_atom_site_symmetry_multiplicity
_atom_site_calc_flag
_atom_site_refinement_flags
Fe1 Fe 0.65708(9) 0.77234(8) 0.57471(5) 0.0206(2) Uani 1 1 d .
Fe2 Fe 0.74670(8) 0.76786(8) 0.68334(5) 0.0196(2) Uani 1 1 d .
Fe3 Fe 0.64237(8) 0.60083(7) 0.58967(5) 0.0187(2) Uani 1 1 d .
Fe4 Fe 0.83041(9) 0.62010(8) 0.64298(5) 0.0203(2) Uani 1 1 d .
C1 C 0.6098(6) 0.7026(5) 0.6511(3) 0.0186(14) Uani 1 1 d .
C2 C 0.6896(6) 0.6328(5) 0.6801(3) 0.0200(15) Uani 1 1 d .
C3 C 0.7682(6) 0.6715(6) 0.5612(4) 0.0241(16) Uani 1 1 d .
C4 C 0.8132(6) 0.7471(5) 0.6027(3) 0.0207(15) Uani 1 1 d .
N1 N 0.5006(5) 0.7088(4) 0.6807(3) 0.0216(13) Uani 1 1 d .
C5 C 0.4920(7) 0.6897(6) 0.7428(4) 0.0261(16) Uani 1 1 d .
H1 H 0.5569 0.6765 0.7685 0.031 Uiso 1 1 calc R
C6 C 0.3909(8) 0.6887(7) 0.7699(4) 0.0319(18) Uani 1 1 d .
H2 H 0.3863 0.6730 0.8135 0.038 Uiso 1 1 calc R
C7 C 0.2976(7) 0.7102(6) 0.7343(4) 0.0319(19) Uani 1 1 d .
H3 H 0.2277 0.7100 0.7529 0.038 Uiso 1 1 calc R
C8 C 0.3055(6) 0.7327(7) 0.6703(4) 0.0287(17) Uani 1 1 d .
H4 H 0.2416 0.7500 0.6449 0.034 Uiso 1 1 calc R
C9 C 0.4085(6) 0.7292(6) 0.6442(4) 0.0233(15) Uani 1 1 d .
H5 H 0.4144 0.7412 0.6001 0.028 Uiso 1 1 calc R
C10 C 0.8064(9) 0.8842(9) 0.4715(5) 0.051(3) Uani 1 1 d .
H6 H 0.8054 0.9442 0.4482 0.076 Uiso 1 1 calc R
H7 H 0.8199 0.8321 0.4423 0.076 Uiso 1 1 calc R
H8 H 0.8652 0.8858 0.5052 0.076 Uiso 1 1 calc R
C11 C 0.6966(7) 0.8698(7) 0.5006(4) 0.0324(19) Uani 1 1 d .
C12 C 0.6559(9) 0.9195(7) 0.5532(5) 0.043(2) Uani 1 1 d .
H35 H 0.6958 0.9702 0.5783 0.051 Uiso 1 1 calc R
C13 C 0.5485(8) 0.8862(6) 0.5629(4) 0.0321(19) Uani 1 1 d .
H36 H 0.4985 0.9104 0.5956 0.039 Uiso 1 1 calc R
C14 C 0.5206(7) 0.8145(6) 0.5165(4) 0.0300(18) Uani 1 1 d .
H37 H 0.4483 0.7807 0.5103 0.036 Uiso 1 1 calc R
C15 C 0.6140(7) 0.8053(7) 0.4788(4) 0.0314(18) Uani 1 1 d .
H38 H 0.6199 0.7611 0.4421 0.038 Uiso 1 1 calc R
C16 C 0.7995(8) 0.7219(7) 0.8340(4) 0.0341(19) Uani 1 1 d .
H9 H 0.7249 0.7028 0.8448 0.051 Uiso 1 1 calc R
H10 H 0.8379 0.7507 0.8712 0.051 Uiso 1 1 calc R
H11 H 0.8408 0.6662 0.8208 0.051 Uiso 1 1 calc R
C17 C 0.7919(7) 0.7910(6) 0.7816(4) 0.0290(18) Uani 1 1 d .
C18 C 0.6960(7) 0.8463(6) 0.7622(4) 0.0299(18) Uani 1 1 d .
H39 H 0.6220 0.8407 0.7809 0.036 Uiso 1 1 calc R
C19 C 0.7217(8) 0.9106(6) 0.7136(4) 0.0322(19) Uani 1 1 d .
H40 H 0.6702 0.9578 0.6927 0.039 Uiso 1 1 calc R
C20 C 0.8345(8) 0.8958(6) 0.7000(4) 0.0314(18) Uani 1 1 d .
H41 H 0.8773 0.9315 0.6684 0.038 Uiso 1 1 calc R
C21 C 0.8770(7) 0.8222(6) 0.7421(4) 0.0279(18) Uani 1 1 d .
H42 H 0.9547 0.7981 0.7440 0.033 Uiso 1 1 calc R
C22 C 0.4255(10) 0.4896(8) 0.6428(5) 0.050(3) Uani 1 1 d .
H12 H 0.3971 0.4247 0.6417 0.074 Uiso 1 1 calc R
H13 H 0.3642 0.5340 0.6350 0.074 Uiso 1 1 calc R
H14 H 0.4615 0.5023 0.6847 0.074 Uiso 1 1 calc R
C23 C 0.5075(7) 0.5016(6) 0.5928(4) 0.0258(16) Uani 1 1 d .
C24 C 0.4951(7) 0.5587(7) 0.5377(4) 0.0315(18) Uani 1 1 d .
H43 H 0.4304 0.5998 0.5253 0.038 Uiso 1 1 calc R
C25 C 0.5912(8) 0.5443(7) 0.5024(4) 0.039(2) Uani 1 1 d .
H44 H 0.6046 0.5731 0.4601 0.047 Uiso 1 1 calc R
C26 C 0.6615(8) 0.4784(7) 0.5348(5) 0.035(2) Uani 1 1 d .
H45 H 0.7326 0.4527 0.5198 0.042 Uiso 1 1 calc R
C27 C 0.6111(7) 0.4541(6) 0.5918(4) 0.0312(18) Uani 1 1 d .
H46 H 0.6414 0.4088 0.6247 0.037 Uiso 1 1 calc R
C28 C 0.8314(9) 0.4600(8) 0.7544(5) 0.047(3) Uani 1 1 d .
H15 H 0.8261 0.5024 0.7909 0.070 Uiso 1 1 calc R
H16 H 0.8714 0.4025 0.7678 0.070 Uiso 1 1 calc R
H17 H 0.7569 0.4431 0.7379 0.070 Uiso 1 1 calc R
C29 C 0.8923(7) 0.5089(7) 0.7034(4) 0.0307(18) Uani 1 1 d .
C30 C 0.8930(8) 0.4796(6) 0.6399(4) 0.0329(19) Uani 1 1 d .
H47 H 0.8523 0.4238 0.6213 0.039 Uiso 1 1 calc R
C31 C 0.9607(7) 0.5429(7) 0.6057(4) 0.035(2) Uani 1 1 d .
H48 H 0.9788 0.5381 0.5600 0.042 Uiso 1 1 calc R
C32 C 1.0028(7) 0.6094(8) 0.6503(4) 0.035(2) Uani 1 1 d .
H49 H 1.0560 0.6613 0.6416 0.042 Uiso 1 1 calc R
C33 C 0.9615(6) 0.5879(7) 0.7101(4) 0.0314(19) Uani 1 1 d .
H50 H 0.9792 0.6230 0.7505 0.038 Uiso 1 1 calc R
Fe5 Fe 0.28537(9) 0.22085(8) 0.79695(5) 0.0233(2) Uani 1 1 d .
Fe6 Fe 0.32249(10) 0.05427(8) 0.82517(5) 0.0262(3) Uani 1 1 d .
Fe7 Fe 0.24467(9) 0.23397(8) 0.91190(5) 0.0199(2) Uani 1 1 d .
Fe8 Fe 0.16019(10) 0.07752(8) 0.89273(5) 0.0255(2) Uani 1 1 d .
C34 C 0.3707(7) 0.1714(6) 0.8712(4) 0.0230(16) Uani 1 1 d .
C35 C 0.3135(7) 0.1059(6) 0.9132(3) 0.0275(17) Uani 1 1 d .
C36 C 0.1466(6) 0.1955(6) 0.8402(4) 0.0234(15) Uani 1 1 d .
C37 C 0.1807(7) 0.1112(6) 0.8036(4) 0.0285(17) Uani 1 1 d .
N2 N 0.4892(6) 0.1893(5) 0.8909(3) 0.0257(14) Uani 1 1 d .
C38 C 0.5237(7) 0.1911(7) 0.9526(4) 0.036(2) Uani 1 1 d .
H18 H 0.4698 0.1831 0.9834 0.043 Uiso 1 1 calc R
C39 C 0.6303(8) 0.2035(8) 0.9735(5) 0.040(2) Uani 1 1 d .
H19 H 0.6515 0.2028 1.0175 0.049 Uiso 1 1 calc R
C40 C 0.7087(8) 0.2174(10) 0.9268(5) 0.053(3) Uani 1 1 d .
H20 H 0.7846 0.2267 0.9390 0.063 Uiso 1 1 calc R
C41 C 0.6751(8) 0.2174(8) 0.8649(5) 0.044(2) Uani 1 1 d .
H21 H 0.7270 0.2278 0.8333 0.052 Uiso 1 1 calc R
C42 C 0.5663(7) 0.2024(7) 0.8476(4) 0.0312(19) Uani 1 1 d .
H22 H 0.5442 0.2011 0.8037 0.037 Uiso 1 1 calc R
C43 C 0.0853(10) 0.3214(13) 0.7111(7) 0.080(5) Uani 1 1 d .
H23 H 0.0491 0.2605 0.7023 0.120 Uiso 1 1 calc R
H24 H 0.0740 0.3629 0.6740 0.120 Uiso 1 1 calc R
H25 H 0.0534 0.3510 0.7480 0.120 Uiso 1 1 calc R
C44 C 0.2050(9) 0.3063(8) 0.7243(4) 0.044(3) Uani 1 1 d .
C45 C 0.2807(11) 0.3642(7) 0.7632(5) 0.050(3) Uani 1 1 d .
H51 H 0.2588 0.4203 0.7886 0.060 Uiso 1 1 calc R
C46 C 0.3879(9) 0.3279(7) 0.7618(4) 0.040(2) Uani 1 1 d .
H52 H 0.4562 0.3548 0.7836 0.048 Uiso 1 1 calc R
C47 C 0.3819(8) 0.2487(7) 0.7202(4) 0.036(2) Uani 1 1 d .
H53 H 0.4466 0.2099 0.7081 0.044 Uiso 1 1 calc R
C48 C 0.2724(8) 0.2343(7) 0.6972(4) 0.035(2) Uani 1 1 d .
H54 H 0.2462 0.1844 0.6664 0.042 Uiso 1 1 calc R
C49 C 0.5176(17) -0.0709(14) 0.8970(6) 0.119(9) Uani 1 1 d .
H26 H 0.5676 -0.1237 0.8895 0.179 Uiso 1 1 calc R
H27 H 0.4740 -0.0850 0.9338 0.179 Uiso 1 1 calc R
H28 H 0.5609 -0.0132 0.9052 0.179 Uiso 1 1 calc R
C50 C 0.4427(10) -0.0568(8) 0.8405(5) 0.049(3) Uani 1 1 d .
C51 C 0.4627(10) 0.0010(8) 0.7843(5) 0.046(3) Uani 1 1 d .
H55 H 0.5318 0.0368 0.7761 0.055 Uiso 1 1 calc R
C52 C 0.3709(13) -0.0106(9) 0.7422(5) 0.062(4) Uani 1 1 d .
H56 H 0.3629 0.0181 0.6989 0.075 Uiso 1 1 calc R
C53 C 0.2916(11) -0.0644(8) 0.7694(7) 0.058(3) Uani 1 1 d .
H57 H 0.2185 -0.0835 0.7490 0.069 Uiso 1 1 calc R
C54 C 0.3367(11) -0.0942(7) 0.8309(6) 0.053(3) Uani 1 1 d .
H58 H 0.2985 -0.1357 0.8614 0.063 Uiso 1 1 calc R
C55 C 0.0244(9) 0.3685(9) 0.9136(5) 0.047(3) Uani 1 1 d .
H29 H 0.0332 0.4047 0.8745 0.071 Uiso 1 1 calc R
H30 H -0.0149 0.4070 0.9439 0.071 Uiso 1 1 calc R
H31 H -0.0181 0.3109 0.9037 0.071 Uiso 1 1 calc R
C56 C 0.1352(7) 0.3425(6) 0.9420(4) 0.0318(19) Uani 1 1 d .
C57 C 0.1587(7) 0.2760(7) 0.9917(4) 0.0300(18) Uani 1 1 d .
H59 H 0.1030 0.2373 1.0137 0.036 Uiso 1 1 calc R
C58 C 0.2757(7) 0.2768(7) 1.0060(4) 0.0312(18) Uani 1 1 d .
H60 H 0.3159 0.2392 1.0402 0.037 Uiso 1 1 calc R
C59 C 0.3226(8) 0.3414(7) 0.9667(4) 0.034(2) Uani 1 1 d .
H61 H 0.4029 0.3578 0.9670 0.041 Uiso 1 1 calc R
C60 C 0.2383(8) 0.3825(6) 0.9267(4) 0.0312(18) Uani 1 1 d .
H62 H 0.2492 0.4321 0.8938 0.037 Uiso 1 1 calc R
C61 C -0.0913(9) 0.0426(10) 0.8379(6) 0.061(3) Uani 1 1 d .
H32 H -0.1584 0.0064 0.8453 0.091 Uiso 1 1 calc R
H33 H -0.0640 0.0256 0.7964 0.091 Uiso 1 1 calc R
H34 H -0.1081 0.1104 0.8385 0.091 Uiso 1 1 calc R
C62 C -0.0043(8) 0.0203(7) 0.8890(5) 0.037(2) Uani 1 1 d .
C63 C 0.0150(7) 0.0736(7) 0.9446(4) 0.0336(19) Uani 1 1 d .
H63 H -0.0288 0.1299 0.9573 0.040 Uiso 1 1 calc R
C64 C 0.1052(8) 0.0331(7) 0.9805(4) 0.037(2) Uani 1 1 d .
H64 H 0.1347 0.0553 1.0231 0.044 Uiso 1 1 calc R
C65 C 0.1431(9) -0.0462(8) 0.9473(6) 0.047(3) Uani 1 1 d .
H65 H 0.2032 -0.0909 0.9618 0.057 Uiso 1 1 calc R
C66 C 0.0737(10) -0.0528(7) 0.8901(6) 0.049(3) Uani 1 1 d .
H66 H 0.0794 -0.1025 0.8566 0.059 Uiso 1 1 calc R
P1 P 0.12459(17) 0.65619(15) 0.89041(10) 0.0244(4) Uani 1 1 d .
P2 P 0.5586(2) 0.5183(2) 0.89327(11) 0.0381(6) Uani 1 1 d .
P3 P 0.1100(2) 0.95984(19) 0.59752(11) 0.0341(5) Uani 1 1 d .
P4 P 0.7017(2) 0.19278(19) 0.67090(13) 0.0420(6) Uani 1 1 d .
F1 F 0.0091(5) 0.6022(5) 0.8896(3) 0.0533(16) Uani 1 1 d .
F2 F 0.1716(4) 0.5900(4) 0.9472(2) 0.0366(12) Uani 1 1 d .
F3 F 0.2396(4) 0.7127(5) 0.8907(3) 0.0436(14) Uani 1 1 d .
F4 F 0.0795(4) 0.7226(4) 0.8331(2) 0.0354(11) Uani 1 1 d .
F5 F 0.1692(6) 0.5840(4) 0.8394(3) 0.0499(15) Uani 1 1 d .
F6 F 0.0811(5) 0.7305(4) 0.9407(3) 0.0485(15) Uani 1 1 d .
F7 F 0.5626(7) 0.4066(5) 0.8910(4) 0.067(2) Uani 1 1 d .
F8 F 0.5484(6) 0.6314(5) 0.8956(3) 0.0572(17) Uani 1 1 d .
F9 F 0.5187(8) 0.5132(6) 0.9632(3) 0.079(3) Uani 1 1 d .
F10 F 0.4334(5) 0.5128(5) 0.8669(4) 0.0581(17) Uani 1 1 d .
F11 F 0.6813(6) 0.5278(7) 0.9191(4) 0.087(3) Uani 1 1 d .
F12 F 0.5959(6) 0.5261(5) 0.8228(3) 0.0556(17) Uani 1 1 d .
F13 F 0.0756(6) 0.8608(6) 0.6241(5) 0.081(3) Uani 1 1 d .
F14 F 0.1449(6) 1.0569(6) 0.5664(4) 0.077(2) Uani 1 1 d .
F15 F 0.2368(5) 0.9331(6) 0.6068(3) 0.0557(17) Uani 1 1 d .
F16 F 0.1071(6) 0.9160(7) 0.5280(3) 0.078(3) Uani 1 1 d .
F17 F -0.0167(5) 0.9870(5) 0.5868(3) 0.0543(17) Uani 1 1 d .
F18 F 0.1094(7) 1.0080(8) 0.6642(4) 0.094(3) Uani 1 1 d .
F19 F 0.7602(7) 0.1098(4) 0.6352(4) 0.069(2) Uani 1 1 d .
F20 F 0.6417(6) 0.2753(5) 0.7080(3) 0.0554(17) Uani 1 1 d .
F21 F 0.6418(13) 0.1220(6) 0.7139(7) 0.159(7) Uani 1 1 d .
F22 F 0.6024(9) 0.1915(13) 0.6237(7) 0.181(9) Uani 1 1 d .
F23 F 0.7627(9) 0.2660(6) 0.6314(5) 0.101(4) Uani 1 1 d .
F24 F 0.7998(11) 0.1980(12) 0.7201(6) 0.151(6) Uani 1 1 d .
C67 C 0.0644(8) 0.7095(9) 0.4645(6) 0.050(3) Uani 1 1 d .
H67 H 0.0451 0.6590 0.4341 0.075 Uiso 1 1 calc R
H68 H 0.0763 0.7685 0.4415 0.075 Uiso 1 1 calc R
H69 H 0.0040 0.7180 0.4932 0.075 Uiso 1 1 calc R
C68 C 0.1640(10) 0.6842(11) 0.5008(5) 0.055(3) Uani 1 1 d .
N3 N 0.2401(11) 0.6661(16) 0.5283(6) 0.129(8) Uani 1 1 d .

loop_
_atom_site_aniso_label
_atom_site_aniso_U_11
_atom_site_aniso_U_22
_atom_site_aniso_U_33
_atom_site_aniso_U_23
_atom_site_aniso_U_13
_atom_site_aniso_U_12
Fe1 0.0238(5) 0.0205(5) 0.0173(5) 0.0024(4) -0.0008(4) 0.0006(4)
Fe2 0.0232(5) 0.0191(5) 0.0162(5) -0.0037(4) -0.0012(4) 0.0007(4)
Fe3 0.0213(5) 0.0196(6) 0.0152(5) -0.0034(4) -0.0001(4) -0.0012(4)
Fe4 0.0214(5) 0.0210(5) 0.0184(5) -0.0029(4) -0.0007(4) 0.0027(4)
C1 0.021(3) 0.017(4) 0.018(3) -0.001(3) -0.001(3) 0.001(3)
C2 0.021(3) 0.021(4) 0.018(3) -0.005(3) -0.003(3) 0.005(3)
C3 0.016(3) 0.031(5) 0.025(4) 0.002(3) 0.002(3) 0.003(3)
C4 0.023(3) 0.023(4) 0.016(3) 0.003(3) -0.005(3) -0.003(3)
N1 0.025(3) 0.016(3) 0.024(3) 0.003(2) -0.001(2) 0.002(2)
C5 0.030(4) 0.030(4) 0.019(4) -0.003(3) 0.006(3) 0.003(3)
C6 0.044(5) 0.029(4) 0.023(4) -0.004(3) 0.008(3) -0.007(4)
C7 0.033(4) 0.030(5) 0.034(4) -0.003(3) 0.014(3) 0.007(3)
C8 0.019(3) 0.036(5) 0.031(4) -0.004(4) 0.001(3) 0.005(3)
C9 0.025(4) 0.022(4) 0.022(3) 0.003(3) 0.000(3) 0.004(3)
C10 0.041(5) 0.068(8) 0.043(6) 0.027(5) 0.002(4) -0.008(5)
C11 0.035(5) 0.034(5) 0.028(4) 0.010(4) -0.005(3) 0.001(4)
C12 0.066(7) 0.025(5) 0.035(5) 0.010(4) -0.018(4) -0.007(4)
C13 0.041(5) 0.024(4) 0.031(4) 0.015(3) 0.002(4) 0.009(4)
C14 0.032(4) 0.029(4) 0.029(4) 0.019(4) 0.000(3) 0.006(3)
C15 0.031(4) 0.046(5) 0.017(4) 0.003(3) -0.005(3) 0.006(4)
C16 0.044(5) 0.039(5) 0.020(4) 0.002(4) 0.006(3) 0.003(4)
C17 0.031(4) 0.034(5) 0.021(4) -0.001(3) -0.002(3) -0.004(3)
C18 0.038(5) 0.024(4) 0.028(4) -0.013(3) 0.000(3) -0.003(3)
C19 0.043(5) 0.023(4) 0.031(4) -0.012(3) 0.004(4) 0.001(4)
C20 0.041(5) 0.028(5) 0.026(4) -0.004(3) 0.006(3) -0.005(4)
C21 0.032(4) 0.029(5) 0.023(4) -0.012(3) 0.003(3) -0.011(3)
C22 0.060(7) 0.038(6) 0.054(6) -0.013(5) 0.034(5) -0.024(5)
C23 0.025(4) 0.023(4) 0.030(4) -0.006(3) 0.005(3) -0.006(3)
C24 0.032(4) 0.030(5) 0.031(4) -0.005(4) -0.010(3) 0.000(3)
C25 0.054(6) 0.043(6) 0.019(4) -0.012(4) 0.002(4) -0.019(5)
C26 0.032(4) 0.031(5) 0.042(5) -0.021(4) 0.002(4) -0.006(4)
C27 0.034(4) 0.023(4) 0.036(5) -0.010(4) -0.004(3) -0.003(3)
C28 0.054(6) 0.033(5) 0.054(6) 0.019(5) 0.011(5) 0.010(5)
C29 0.030(4) 0.035(5) 0.028(4) 0.007(3) -0.003(3) 0.012(4)
C30 0.037(5) 0.024(4) 0.037(5) -0.004(4) -0.003(4) 0.009(4)
C31 0.037(5) 0.030(5) 0.037(5) -0.008(4) 0.004(4) 0.011(4)
C32 0.021(4) 0.044(5) 0.041(5) 0.007(4) -0.002(3) 0.006(4)
C33 0.022(4) 0.039(5) 0.031(4) -0.012(4) -0.006(3) 0.008(3)
Fe5 0.0301(6) 0.0256(6) 0.0141(5) 0.0017(4) 0.0014(4) 0.0085(5)
Fe6 0.0380(6) 0.0226(6) 0.0178(5) -0.0017(4) -0.0002(4) 0.0096(5)
Fe7 0.0249(5) 0.0198(5) 0.0154(5) -0.0015(4) 0.0037(4) 0.0015(4)
Fe8 0.0318(6) 0.0211(6) 0.0236(6) -0.0016(4) 0.0009(4) 0.0006(4)
C34 0.032(4) 0.020(4) 0.017(4) -0.002(3) 0.000(3) 0.006(3)
C35 0.037(4) 0.030(4) 0.015(3) 0.000(3) -0.006(3) 0.002(4)
C36 0.026(4) 0.024(4) 0.020(4) -0.001(3) -0.001(3) -0.005(3)
C37 0.038(4) 0.024(4) 0.023(4) 0.000(3) -0.007(3) -0.002(4)
N2 0.032(3) 0.027(3) 0.018(3) 0.003(3) 0.002(3) 0.009(3)
C38 0.033(4) 0.045(5) 0.028(4) 0.002(4) -0.001(3) 0.011(4)
C39 0.038(5) 0.053(6) 0.030(5) -0.001(4) -0.006(4) 0.006(4)
C40 0.034(5) 0.085(9) 0.039(5) -0.005(6) -0.001(4) 0.010(5)
C41 0.032(5) 0.062(7) 0.038(5) 0.004(5) 0.013(4) 0.007(5)
C42 0.028(4) 0.045(5) 0.022(4) 0.003(3) 0.008(3) 0.013(4)
C43 0.050(7) 0.126(14) 0.064(8) 0.046(9) 0.014(6) 0.050(8)
C44 0.056(6) 0.050(6) 0.027(4) 0.020(4) 0.011(4) 0.034(5)
C45 0.090(9) 0.027(5) 0.033(5) 0.014(4) 0.019(5) 0.019(5)
C46 0.055(6) 0.042(6) 0.023(4) 0.018(4) 0.005(4) -0.002(5)
C47 0.043(5) 0.049(6) 0.017(4) 0.009(4) 0.004(3) 0.007(4)
C48 0.050(5) 0.034(5) 0.021(4) 0.008(3) -0.002(3) 0.018(4)
C49 0.186(19) 0.133(15) 0.034(6) -0.033(8) -0.050(9) 0.131(15)
C50 0.076(8) 0.039(6) 0.032(5) -0.014(4) -0.006(5) 0.033(6)
C51 0.059(7) 0.036(6) 0.043(6) -0.010(4) 0.010(5) 0.011(5)
C52 0.108(11) 0.047(7) 0.029(5) -0.015(5) -0.011(6) 0.041(7)
C53 0.064(7) 0.033(6) 0.075(8) -0.024(6) -0.004(6) 0.009(5)
C54 0.080(8) 0.021(5) 0.059(7) 0.000(4) 0.026(6) 0.017(5)
C55 0.042(5) 0.053(7) 0.046(6) -0.009(5) 0.001(4) 0.023(5)
C56 0.037(5) 0.030(5) 0.029(4) -0.015(3) 0.009(3) 0.006(4)
C57 0.037(4) 0.033(5) 0.021(4) -0.010(4) 0.014(3) -0.008(4)
C58 0.041(5) 0.035(5) 0.018(4) -0.015(4) 0.003(3) -0.001(4)
C59 0.040(5) 0.036(5) 0.028(4) -0.013(4) 0.011(4) -0.004(4)
C60 0.047(5) 0.017(4) 0.030(4) -0.010(3) 0.008(4) 0.000(4)
C61 0.039(6) 0.078(9) 0.064(8) -0.022(7) -0.013(5) -0.008(6)
C62 0.034(5) 0.030(5) 0.046(5) -0.004(4) 0.000(4) -0.017(4)
C63 0.026(4) 0.034(5) 0.042(5) 0.001(4) 0.008(3) -0.010(4)
C64 0.042(5) 0.037(5) 0.032(5) 0.014(4) 0.010(4) -0.010(4)
C65 0.044(6) 0.034(6) 0.065(7) 0.020(5) 0.011(5) -0.003(4)
C66 0.058(6) 0.020(5) 0.069(7) -0.008(5) 0.010(5) -0.008(4)
P1 0.0267(10) 0.0234(10) 0.0230(10) 0.0002(8) 0.0009(7) 0.0002(8)
P2 0.0469(14) 0.0423(14) 0.0250(11) 0.0020(10) 0.0001(10) -0.0152(11)
P3 0.0340(12) 0.0424(14) 0.0259(11) 0.0049(10) 0.0017(9) -0.0045(10)
P4 0.0558(15) 0.0252(12) 0.0474(15) 0.0039(11) 0.0260(12) 0.0049(11)
F1 0.033(3) 0.060(4) 0.066(4) 0.023(3) -0.007(3) -0.011(3)
F2 0.045(3) 0.037(3) 0.028(3) 0.009(2) 0.000(2) 0.007(2)
F3 0.035(3) 0.057(4) 0.039(3) 0.011(3) -0.003(2) -0.014(3)
F4 0.038(3) 0.033(3) 0.034(3) 0.009(2) -0.004(2) 0.003(2)
F5 0.077(4) 0.036(3) 0.038(3) -0.004(2) 0.009(3) 0.015(3)
F6 0.077(4) 0.036(3) 0.035(3) 0.002(3) 0.028(3) 0.016(3)
F7 0.103(6) 0.039(4) 0.060(4) 0.010(3) 0.012(4) 0.007(4)
F8 0.079(5) 0.043(4) 0.050(4) -0.003(3) 0.005(3) -0.016(3)
F9 0.134(7) 0.078(5) 0.027(3) -0.006(3) 0.017(4) -0.055(5)
F10 0.043(3) 0.060(4) 0.071(5) 0.000(4) 0.000(3) -0.015(3)
F11 0.049(4) 0.109(7) 0.101(6) 0.047(6) -0.030(4) -0.023(4)
F12 0.068(4) 0.060(4) 0.041(3) 0.014(3) 0.022(3) 0.007(3)
F13 0.053(4) 0.065(5) 0.129(8) 0.046(5) 0.034(5) 0.009(4)
F14 0.064(4) 0.052(5) 0.116(7) 0.042(5) 0.016(4) 0.003(4)
F15 0.039(3) 0.079(5) 0.048(4) 0.010(3) 0.003(3) 0.002(3)
F16 0.060(4) 0.130(8) 0.045(4) -0.027(4) 0.005(3) -0.007(5)
F17 0.039(3) 0.062(4) 0.063(4) 0.010(3) 0.009(3) 0.011(3)
F18 0.075(5) 0.162(10) 0.047(4) -0.044(5) 0.004(4) 0.004(6)
F19 0.104(6) 0.025(3) 0.084(5) -0.006(3) 0.064(4) 0.005(3)
F20 0.069(4) 0.033(3) 0.068(4) -0.003(3) 0.034(3) 0.009(3)
F21 0.270(15) 0.032(4) 0.193(12) 0.020(6) 0.193(12) 0.026(7)
F22 0.071(6) 0.28(2) 0.190(14) -0.181(15) -0.007(7) 0.027(9)
F23 0.145(8) 0.046(4) 0.122(7) 0.018(5) 0.100(7) 0.021(5)
F24 0.140(10) 0.208(15) 0.102(8) -0.055(9) -0.022(7) 0.127(11)
C67 0.039(5) 0.055(7) 0.054(6) -0.004(5) -0.004(4) 0.004(5)
C68 0.050(6) 0.080(9) 0.037(6) -0.010(6) 0.001(5) 0.012(6)
N3 0.073(8) 0.25(2) 0.062(8) -0.055(11) -0.026(7) 0.074(12)

loop_
_atom_type_symbol
_atom_type_description
_atom_type_scat_dispersion_real
_atom_type_scat_dispersion_imag
_atom_type_scat_source
C C 0.0033 0.0016 'International Tables Vol C Tables 4.2.6.8 and 6.1.1.4'
H H 0.0000 0.0000 'International Tables Vol C Tables 4.2.6.8 and 6.1.1.4'
F F 0.0171 0.0103 'International Tables Vol C Tables 4.2.6.8 and 6.1.1.4'
Fe Fe 0.3463 0.8444 'International Tables Vol C Tables 4.2.6.8 and 6.1.1.4'
N N 0.0061 0.0033 'International Tables Vol C Tables 4.2.6.8 and 6.1.1.4'
P P 0.1023 0.0942 'International Tables Vol C Tables 4.2.6.8 and 6.1.1.4'

loop_
_geom_angle_atom_site_label_1
_geom_angle_atom_site_label_2
_geom_angle_atom_site_label_3
_geom_angle
C4 Fe1 C3 43.4(3)
C4 Fe1 C1 88.8(3)
C3 Fe1 C1 89.1(3)
C4 Fe1 C13 139.4(4)
C3 Fe1 C13 164.2(3)
C1 Fe1 C13 105.9(3)
C4 Fe1 C14 159.6(3)
C3 Fe1 C14 129.7(4)
C1 Fe1 C14 111.3(3)
C13 Fe1 C14 40.2(4)
C4 Fe1 C15 120.7(3)
C3 Fe1 C15 99.0(3)
C1 Fe1 C15 144.4(3)
C13 Fe1 C15 65.9(4)
C14 Fe1 C15 39.4(3)
C4 Fe1 C12 103.6(4)
C3 Fe1 C12 131.8(4)
C1 Fe1 C12 130.9(4)
C13 Fe1 C12 39.0(4)
C14 Fe1 C12 66.4(4)
C15 Fe1 C12 65.3(4)
C4 Fe1 C11 95.0(3)
C3 Fe1 C11 100.3(3)
C1 Fe1 C11 169.6(3)
C13 Fe1 C11 65.2(3)
C14 Fe1 C11 65.8(3)
C15 Fe1 C11 38.6(4)
C12 Fe1 C11 38.7(4)
C4 Fe1 Fe3 81.9(2)
C3 Fe1 Fe3 50.5(2)
C1 Fe1 Fe3 51.9(2)
C13 Fe1 Fe3 136.8(3)
C14 Fe1 Fe3 107.2(3)
C15 Fe1 Fe3 109.0(3)
C12 Fe1 Fe3 173.5(3)
C11 Fe1 Fe3 138.2(3)
C4 Fe1 Fe2 49.9(2)
C3 Fe1 Fe2 81.2(2)
C1 Fe1 Fe2 51.2(2)
C13 Fe1 Fe2 111.9(3)
C14 Fe1 Fe2 147.4(3)
C15 Fe1 Fe2 164.1(3)
C12 Fe1 Fe2 102.7(3)
C11 Fe1 Fe2 125.6(2)
Fe3 Fe1 Fe2 83.54(5)
C4 Fe2 C1 90.3(3)
C4 Fe2 C2 89.1(3)
C1 Fe2 C2 43.6(3)
C4 Fe2 C21 103.8(3)
C1 Fe2 C21 163.8(3)
C2 Fe2 C21 127.4(3)
C4 Fe2 C18 156.6(3)
C1 Fe2 C18 104.0(3)
C2 Fe2 C18 114.1(3)
C21 Fe2 C18 65.4(3)
C4 Fe2 C20 92.7(3)
C1 Fe2 C20 148.9(3)
C2 Fe2 C20 167.3(3)
C21 Fe2 C20 40.0(3)
C18 Fe2 C20 65.5(3)
C4 Fe2 C17 140.7(3)
C1 Fe2 C17 124.8(3)
C2 Fe2 C17 104.3(3)
C21 Fe2 C17 39.3(3)
C18 Fe2 C17 39.6(3)
C20 Fe2 C17 66.9(3)
C4 Fe2 C19 118.3(3)
C1 Fe2 C19 114.3(3)
C2 Fe2 C19 147.5(3)
C21 Fe2 C19 66.0(4)
C18 Fe2 C19 38.9(3)
C20 Fe2 C19 39.1(3)
C17 Fe2 C19 66.5(4)
C4 Fe2 Fe1 51.5(2)
C1 Fe2 Fe1 51.6(2)
C2 Fe2 Fe1 82.0(2)
C21 Fe2 Fe1 144.5(2)
C18 Fe2 Fe1 125.5(3)
C20 Fe2 Fe1 108.9(3)
C17 Fe2 Fe1 165.1(2)
C19 Fe2 Fe1 100.8(3)
C4 Fe2 Fe4 51.7(2)
C1 Fe2 Fe4 80.8(2)
C2 Fe2 Fe4 48.9(2)
C21 Fe2 Fe4 101.6(2)
C18 Fe2 Fe4 147.9(3)
C20 Fe2 Fe4 124.3(2)
C17 Fe2 Fe4 111.7(2)
C19 Fe2 Fe4 163.3(3)
Fe1 Fe2 Fe4 82.71(5)
C3 Fe3 C1 90.8(3)
C3 Fe3 C2 89.2(3)
C1 Fe3 C2 43.7(3)
C3 Fe3 C25 97.4(4)
C1 Fe3 C25 142.8(4)
C2 Fe3 C25 170.1(4)
C3 Fe3 C26 98.3(4)
C1 Fe3 C26 170.3(4)
C2 Fe3 C26 132.2(4)
C25 Fe3 C26 39.6(4)
C3 Fe3 C27 131.0(3)
C1 Fe3 C27 131.0(3)
C2 Fe3 C27 104.1(3)
C25 Fe3 C27 66.0(4)
C26 Fe3 C27 39.3(4)
C3 Fe3 C24 129.4(3)
C1 Fe3 C24 110.4(3)
C2 Fe3 C24 137.8(3)
C25 Fe3 C24 39.6(4)
C26 Fe3 C24 66.4(4)
C27 Fe3 C24 65.8(4)
C3 Fe3 C23 162.0(3)
C1 Fe3 C23 106.0(3)
C2 Fe3 C23 107.3(3)
C25 Fe3 C23 65.3(3)
C26 Fe3 C23 65.5(3)
C27 Fe3 C23 39.0(3)
C24 Fe3 C23 38.6(3)
C3 Fe3 Fe1 52.3(2)
C1 Fe3 Fe1 52.1(2)
C2 Fe3 Fe1 83.1(2)
C25 Fe3 Fe1 106.7(3)
C26 Fe3 Fe1 137.2(3)
C27 Fe3 Fe1 171.5(3)
C24 Fe3 Fe1 105.9(3)
C23 Fe3 Fe1 135.0(2)
C3 Fe3 Fe4 51.1(2)
C1 Fe3 Fe4 80.5(2)
C2 Fe3 Fe4 48.8(2)
C25 Fe3 Fe4 131.7(3)
C26 Fe3 Fe4 102.4(3)
C27 Fe3 Fe4 104.9(2)
C24 Fe3 Fe4 168.6(2)
C23 Fe3 Fe4 136.9(2)
Fe1 Fe3 Fe4 83.10(5)
C2 Fe4 C3 90.8(3)
C2 Fe4 C4 90.7(3)
C3 Fe4 C4 43.4(3)
C2 Fe4 C32 151.7(3)
C3 Fe4 C32 115.2(3)
C4 Fe4 C32 100.4(4)
C2 Fe4 C31 154.1(4)
C3 Fe4 C31 97.2(3)
C4 Fe4 C31 111.9(4)
C32 Fe4 C31 39.2(4)
C2 Fe4 C33 113.5(3)
C3 Fe4 C33 153.7(3)
C4 Fe4 C33 122.4(3)
C32 Fe4 C33 39.1(3)
C31 Fe4 C33 65.6(3)
C2 Fe4 C30 115.2(4)
C3 Fe4 C30 115.8(3)
C4 Fe4 C30 149.1(3)
C32 Fe4 C30 65.1(4)
C31 Fe4 C30 39.6(4)
C33 Fe4 C30 64.2(3)
C2 Fe4 C29 96.8(3)
C3 Fe4 C29 153.4(4)
C4 Fe4 C29 160.7(3)
C32 Fe4 C29 65.4(4)
C31 Fe4 C29 66.0(4)
C33 Fe4 C29 38.4(4)
C30 Fe4 C29 38.4(3)
C2 Fe4 Fe2 52.9(2)
C3 Fe4 Fe2 81.2(2)
C4 Fe4 Fe2 49.7(2)
C32 Fe4 Fe2 117.2(3)
C31 Fe4 Fe2 152.7(3)
C33 Fe4 Fe2 104.8(2)
C30 Fe4 Fe2 160.9(3)
C29 Fe4 Fe2 123.4(2)
C2 Fe4 Fe3 52.2(2)
C3 Fe4 Fe3 49.7(2)
C4 Fe4 Fe3 80.4(2)
C32 Fe4 Fe3 155.2(3)
C31 Fe4 Fe3 117.3(3)
C33 Fe4 Fe3 155.4(3)
C30 Fe4 Fe3 101.7(3)
C29 Fe4 Fe3 118.1(3)
Fe2 Fe4 Fe3 82.42(5)
C2 C1 N1 115.9(6)
C2 C1 Fe2 69.8(4)
N1 C1 Fe2 124.8(5)
C2 C1 Fe3 69.0(4)
N1 C1 Fe3 121.6(5)
Fe2 C1 Fe3 111.7(3)
C2 C1 Fe1 116.8(5)
N1 C1 Fe1 127.2(5)
Fe2 C1 Fe1 77.2(3)
Fe3 C1 Fe1 76.0(3)
C1 C2 Fe4 117.8(5)
C1 C2 Fe3 67.2(4)
Fe4 C2 Fe3 79.0(3)
C1 C2 Fe2 66.7(4)
Fe4 C2 Fe2 78.1(3)
Fe3 C2 Fe2 108.9(4)
C4 C3 Fe3 117.6(5)
C4 C3 Fe4 68.6(4)
Fe3 C3 Fe4 79.2(3)
C4 C3 Fe1 68.0(4)
Fe3 C3 Fe1 77.2(3)
Fe4 C3 Fe1 111.6(4)
C3 C4 Fe2 118.3(5)
C3 C4 Fe1 68.6(4)
Fe2 C4 Fe1 78.6(3)
C3 C4 Fe4 68.0(4)
Fe2 C4 Fe4 78.6(3)
Fe1 C4 Fe4 111.5(3)
C5 N1 C9 119.6(7)
C5 N1 C1 120.6(6)
C9 N1 C1 119.7(6)
N1 C5 C6 121.3(8)
C7 C6 C5 120.1(8)
C6 C7 C8 119.3(8)
C9 C8 C7 118.8(7)
N1 C9 C8 120.8(7)
C15 C11 C12 107.8(8)
C15 C11 C10 125.5(9)
C12 C11 C10 126.8(10)
C15 C11 Fe1 69.1(5)
C12 C11 Fe1 69.7(5)
C10 C11 Fe1 127.9(7)
C13 C12 C11 107.9(9)
C13 C12 Fe1 68.8(5)
C11 C12 Fe1 71.6(5)
C12 C13 C14 108.9(8)
C12 C13 Fe1 72.2(5)
C14 C13 Fe1 70.2(5)
C15 C14 C13 106.2(8)
C15 C14 Fe1 71.0(5)
C13 C14 Fe1 69.6(5)
C11 C15 C14 109.3(8)
C11 C15 Fe1 72.3(5)
C14 C15 Fe1 69.6(5)
C21 C17 C18 105.2(8)
C21 C17 C16 128.5(8)
C18 C17 C16 126.2(8)
C21 C17 Fe2 68.9(5)
C18 C17 Fe2 69.2(5)
C16 C17 Fe2 128.8(6)
C19 C18 C17 110.5(8)
C19 C18 Fe2 71.7(5)
C17 C18 Fe2 71.2(5)
C18 C19 C20 107.3(8)
C18 C19 Fe2 69.5(5)
C20 C19 Fe2 69.6(5)
C19 C20 C21 107.4(8)
C19 C20 Fe2 71.4(5)
C21 C20 Fe2 69.3(5)
C17 C21 C20 109.6(8)
C17 C21 Fe2 71.8(5)
C20 C21 Fe2 70.7(5)
C24 C23 C27 108.3(8)
C24 C23 C22 126.6(9)
C27 C23 C22 125.0(9)
C24 C23 Fe3 69.8(5)
C27 C23 Fe3 68.8(5)
C22 C23 Fe3 128.7(6)
C23 C24 C25 106.8(8)
C23 C24 Fe3 71.7(5)
C25 C24 Fe3 67.9(5)
C26 C25 C24 109.2(8)
C26 C25 Fe3 71.3(5)
C24 C25 Fe3 72.4(5)
C25 C26 C27 107.2(8)
C25 C26 Fe3 69.1(5)
C27 C26 Fe3 70.7(5)
C26 C27 C23 108.4(8)
C26 C27 Fe3 70.0(5)
C23 C27 Fe3 72.3(5)
C33 C29 C30 107.4(8)
C33 C29 C28 127.4(9)
C30 C29 C28 125.1(10)
C33 C29 Fe4 70.3(5)
C30 C29 Fe4 70.5(5)
C28 C29 Fe4 126.6(6)
C29 C30 C31 109.1(8)
C29 C30 Fe4 71.1(5)
C31 C30 Fe4 69.3(5)
C32 C31 C30 106.2(8)
C32 C31 Fe4 70.0(5)
C30 C31 Fe4 71.2(5)
C31 C32 C33 108.6(9)
C31 C32 Fe4 70.8(5)
C33 C32 Fe4 71.6(5)
C29 C33 C32 108.6(8)
C29 C33 Fe4 71.3(5)
C32 C33 Fe4 69.3(5)
C34 Fe5 C36 89.6(3)
C34 Fe5 C37 88.7(3)
C36 Fe5 C37 43.7(3)
C34 Fe5 C47 113.2(4)
C36 Fe5 C47 156.0(3)
C37 Fe5 C47 125.5(4)
C34 Fe5 C48 146.9(3)
C36 Fe5 C48 116.9(3)
C37 Fe5 C48 97.1(4)
C47 Fe5 C48 39.2(4)
C34 Fe5 C46 103.9(4)
C36 Fe5 C46 144.7(4)
C37 Fe5 C46 163.5(4)
C47 Fe5 C46 39.6(4)
C48 Fe5 C46 66.6(4)
C34 Fe5 C44 166.6(4)
C36 Fe5 C44 93.8(4)
C37 Fe5 C44 102.7(4)
C47 Fe5 C44 65.8(4)
C48 Fe5 C44 39.6(3)
C46 Fe5 C44 66.4(4)
C34 Fe5 C45 127.3(4)
C36 Fe5 C45 108.3(4)
C37 Fe5 C45 138.1(4)
C47 Fe5 C45 64.6(4)
C48 Fe5 C45 65.5(4)
C46 Fe5 C45 38.3(4)
C44 Fe5 C45 39.5(5)
C34 Fe5 Fe6 52.0(2)
C36 Fe5 Fe6 82.2(2)
C37 Fe5 Fe6 49.8(2)
C47 Fe5 Fe6 105.4(3)
C48 Fe5 Fe6 109.3(3)
C46 Fe5 Fe6 131.7(3)
C44 Fe5 Fe6 141.4(3)
C45 Fe5 Fe6 169.4(3)
C34 Fe5 Fe7 51.3(2)
C36 Fe5 Fe7 49.9(2)
C37 Fe5 Fe7 80.5(2)
C47 Fe5 Fe7 152.1(3)
C48 Fe5 Fe7 161.7(2)
C46 Fe5 Fe7 115.7(3)
C44 Fe5 Fe7 123.0(3)
C45 Fe5 Fe7 104.3(3)
Fe6 Fe5 Fe7 83.09(5)
C37 Fe6 C34 90.2(3)
C37 Fe6 C35 88.7(3)
C34 Fe6 C35 43.4(3)
C37 Fe6 C53 94.1(4)
C34 Fe6 C53 171.8(5)
C35 Fe6 C53 143.6(5)
C37 Fe6 C51 142.0(4)
C34 Fe6 C51 106.1(4)
C35 Fe6 C51 126.8(4)
C53 Fe6 C51 66.5(5)
C37 Fe6 C52 105.7(4)
C34 Fe6 C52 133.4(5)
C35 Fe6 C52 165.6(4)
C53 Fe6 C52 38.6(6)
C51 Fe6 C52 39.2(5)
C37 Fe6 C54 119.9(5)
C34 Fe6 C54 141.1(4)
C35 Fe6 C54 108.5(4)
C53 Fe6 C54 40.4(5)
C51 Fe6 C54 66.3(5)
C52 Fe6 C54 65.5(5)
C37 Fe6 C50 157.8(4)
C34 Fe6 C50 110.7(4)
C35 Fe6 C50 101.2(4)
C53 Fe6 C50 66.2(5)
C51 Fe6 C50 40.5(4)
C52 Fe6 C50 65.7(4)
C54 Fe6 C50 38.1(5)
C37 Fe6 Fe5 52.8(3)
C34 Fe6 Fe5 50.9(2)
C35 Fe6 Fe5 81.8(3)
C53 Fe6 Fe5 127.7(4)
C51 Fe6 Fe5 112.9(3)
C52 Fe6 Fe5 105.9(4)
C54 Fe6 Fe5 168.0(4)
C50 Fe6 Fe5 147.8(4)
C37 Fe6 Fe8 50.6(2)
C34 Fe6 Fe8 80.4(2)
C35 Fe6 Fe8 49.1(2)
C53 Fe6 Fe8 107.7(4)
C51 Fe6 Fe8 164.0(3)
C52 Fe6 Fe8 142.7(5)
C54 Fe6 Fe8 99.3(3)
C50 Fe6 Fe8 123.6(3)
Fe5 Fe6 Fe8 82.70(5)
C36 Fe7 C35 89.7(3)
C36 Fe7 C34 89.6(3)
C35 Fe7 C34 43.5(3)
C36 Fe7 C58 152.8(3)
C35 Fe7 C58 101.3(3)
C34 Fe7 C58 115.5(3)
C36 Fe7 C59 149.9(4)
C35 Fe7 C59 118.3(4)
C34 Fe7 C59 103.0(3)
C58 Fe7 C59 38.3(4)
C36 Fe7 C57 113.0(3)
C35 Fe7 C57 117.9(4)
C34 Fe7 C57 152.5(3)
C58 Fe7 C57 40.0(3)
C59 Fe7 C57 65.4(3)
C36 Fe7 C60 111.4(4)
C35 Fe7 C60 156.1(4)
C34 Fe7 C60 122.4(3)
C58 Fe7 C60 65.2(4)
C59 Fe7 C60 39.1(4)
C57 Fe7 C60 65.2(3)
C36 Fe7 C56 93.9(4)
C35 Fe7 C56 155.6(4)
C34 Fe7 C56 160.4(3)
C58 Fe7 C56 66.2(4)
C59 Fe7 C56 65.6(4)
C57 Fe7 C56 39.2(4)
C60 Fe7 C56 38.9(3)
C36 Fe7 Fe8 52.5(2)
C35 Fe7 Fe8 49.9(2)
C34 Fe7 Fe8 81.4(2)
C58 Fe7 Fe8 118.0(3)
C59 Fe7 Fe8 155.6(3)
C57 Fe7 Fe8 99.6(2)
C60 Fe7 Fe8 153.4(3)
C56 Fe7 Fe8 115.7(3)
C36 Fe7 Fe5 51.1(2)
C35 Fe7 Fe5 81.0(2)
C34 Fe7 Fe5 50.2(2)
C58 Fe7 Fe5 154.8(2)
C59 Fe7 Fe5 118.7(3)
C57 Fe7 Fe5 157.3(3)
C60 Fe7 Fe5 103.0(2)
C56 Fe7 Fe5 119.6(3)
Fe8 Fe7 Fe5 82.81(5)
C35 Fe8 C37 89.8(3)
C35 Fe8 C36 90.1(3)
C37 Fe8 C36 44.0(3)
C35 Fe8 C64 102.1(4)
C37 Fe8 C64 168.0(4)
C36 Fe8 C64 135.8(4)
C35 Fe8 C65 99.8(4)
C37 Fe8 C65 138.0(4)
C36 Fe8 C65 169.7(4)
C64 Fe8 C65 39.2(4)
C35 Fe8 C63 134.9(3)
C37 Fe8 C63 130.4(4)
C36 Fe8 C63 105.0(3)
C64 Fe8 C63 39.4(4)
C65 Fe8 C63 65.8(4)
C35 Fe8 C66 131.0(4)
C37 Fe8 C66 105.7(4)
C36 Fe8 C66 133.0(4)
C64 Fe8 C66 65.4(4)
C65 Fe8 C66 39.8(5)
C63 Fe8 C66 64.5(4)
C35 Fe8 C62 165.5(4)
C37 Fe8 C62 102.6(4)
C36 Fe8 C62 104.1(4)
C64 Fe8 C62 65.4(4)
C65 Fe8 C62 65.9(4)
C63 Fe8 C62 38.4(4)
C66 Fe8 C62 38.3(4)
C35 Fe8 Fe7 52.3(3)
C37 Fe8 Fe7 82.4(3)
C36 Fe8 Fe7 50.6(2)
C64 Fe8 Fe7 105.8(3)
C65 Fe8 Fe7 135.0(4)
C63 Fe8 Fe7 106.7(3)
C66 Fe8 Fe7 170.6(3)
C62 Fe8 Fe7 136.2(3)
C35 Fe8 Fe6 51.7(2)
C37 Fe8 Fe6 49.3(3)
C36 Fe8 Fe6 80.8(2)
C64 Fe8 Fe6 139.1(3)
C65 Fe8 Fe6 107.6(3)
C63 Fe8 Fe6 170.2(3)
C66 Fe8 Fe6 105.7(3)
C62 Fe8 Fe6 133.0(3)
Fe7 Fe8 Fe6 83.11(5)
C35 C34 N2 114.4(6)
C35 C34 Fe5 117.2(6)
N2 C34 Fe5 128.4(6)
C35 C34 Fe6 68.6(4)
N2 C34 Fe6 122.0(5)
Fe5 C34 Fe6 77.2(3)
C35 C34 Fe7 68.2(5)
N2 C34 Fe7 123.3(5)
Fe5 C34 Fe7 78.5(3)
Fe6 C34 Fe7 111.5(4)
C34 C35 Fe8 118.2(5)
C34 C35 Fe7 68.3(5)
Fe8 C35 Fe7 77.8(3)
C34 C35 Fe6 68.0(4)
Fe8 C35 Fe6 79.2(3)
Fe7 C35 Fe6 111.2(4)
C37 C36 Fe7 116.8(6)
C37 C36 Fe5 69.1(5)
Fe7 C36 Fe5 79.0(3)
C37 C36 Fe8 66.6(5)
Fe7 C36 Fe8 77.0(3)
Fe5 C36 Fe8 110.9(4)
C36 C37 Fe6 118.6(6)
C36 C37 Fe8 69.4(4)
Fe6 C37 Fe8 80.1(3)
C36 C37 Fe5 67.1(5)
Fe6 C37 Fe5 77.4(3)
Fe8 C37 Fe5 111.3(4)
C38 N2 C42 117.3(7)
C38 N2 C34 121.2(7)
C42 N2 C34 121.5(7)
N2 C38 C39 124.2(9)
C38 C39 C40 117.0(9)
C41 C40 C39 119.5(9)
C40 C41 C42 120.0(9)
N2 C42 C41 122.1(8)
C48 C44 C45 105.6(9)
C48 C44 C43 126.6(12)
C45 C44 C43 127.6(11)
C48 C44 Fe5 68.8(5)
C45 C44 Fe5 70.4(5)
C43 C44 Fe5 128.4(8)
C46 C45 C44 110.0(9)
C46 C45 Fe5 69.5(6)
C44 C45 Fe5 70.1(6)
C45 C46 C47 106.4(10)
C45 C46 Fe5 72.2(6)
C47 C46 Fe5 68.9(5)
C48 C47 C46 110.2(9)
C48 C47 Fe5 71.5(5)
C46 C47 Fe5 71.5(5)
C47 C48 C44 107.7(9)
C47 C48 Fe5 69.3(5)
C44 C48 Fe5 71.6(5)
C54 C50 C51 106.4(10)
C54 C50 C49 126.2(15)
C51 C50 C49 127.3(15)
C54 C50 Fe6 69.2(6)
C51 C50 Fe6 67.1(6)
C49 C50 Fe6 127.1(7)
C52 C51 C50 106.7(11)
C52 C51 Fe6 70.5(7)
C50 C51 Fe6 72.4(6)
C53 C52 C51 110.6(11)
C53 C52 Fe6 70.3(7)
C51 C52 Fe6 70.3(6)
C52 C53 C54 107.2(11)
C52 C53 Fe6 71.2(7)
C54 C53 Fe6 71.2(6)
C50 C54 C53 108.9(11)
C50 C54 Fe6 72.7(6)
C53 C54 Fe6 68.4(6)
C60 C56 C57 106.5(8)
C60 C56 C55 126.5(9)
C57 C56 C55 126.9(9)
C60 C56 Fe7 69.8(5)
C57 C56 Fe7 69.0(5)
C55 C56 Fe7 128.1(7)
C56 C57 C58 108.0(8)
C56 C57 Fe7 71.8(4)
C58 C57 Fe7 69.4(4)
C59 C58 C57 108.1(8)
C59 C58 Fe7 71.4(5)
C57 C58 Fe7 70.6(4)
C58 C59 C60 109.0(8)
C58 C59 Fe7 70.3(5)
C60 C59 Fe7 71.3(5)
C59 C60 C56 108.5(8)
C59 C60 Fe7 69.6(5)
C56 C60 Fe7 71.3(5)
C66 C62 C63 107.4(9)
C66 C62 C61 127.9(10)
C63 C62 C61 124.6(10)
C66 C62 Fe8 69.7(6)
C63 C62 Fe8 69.6(5)
C61 C62 Fe8 124.3(8)
C62 C63 C64 108.7(9)
C62 C63 Fe8 72.0(5)
C64 C63 Fe8 69.5(5)
C65 C64 C63 108.5(9)
C65 C64 Fe8 71.0(5)
C63 C64 Fe8 71.2(5)
C64 C65 C66 106.1(9)
C64 C65 Fe8 69.8(5)
C66 C65 Fe8 70.4(6)
C62 C66 C65 109.3(10)
C62 C66 Fe8 72.0(5)
C65 C66 Fe8 69.8(6)
F1 P1 F5 90.7(4)
F1 P1 F6 90.2(4)
F5 P1 F6 178.7(4)
F1 P1 F2 90.4(3)
F5 P1 F2 90.5(3)
F6 P1 F2 90.3(3)
F1 P1 F4 90.4(3)
F5 P1 F4 89.0(3)
F6 P1 F4 90.1(3)
F2 P1 F4 179.1(3)
F1 P1 F3 178.7(4)
F5 P1 F3 89.9(4)
F6 P1 F3 89.1(4)
F2 P1 F3 90.7(3)
F4 P1 F3 88.5(3)
F11 P2 F9 90.5(5)
F11 P2 F12 90.6(5)
F9 P2 F12 178.2(5)
F11 P2 F7 93.8(5)
F9 P2 F7 89.6(4)
F12 P2 F7 91.8(4)
F11 P2 F10 177.9(5)
F9 P2 F10 89.6(4)
F12 P2 F10 89.3(4)
F7 P2 F10 88.3(4)
F11 P2 F8 88.7(5)
F9 P2 F8 89.4(4)
F12 P2 F8 89.2(4)
F7 P2 F8 177.3(5)
F10 P2 F8 89.2(4)
F18 P3 F13 93.1(6)
F18 P3 F15 92.3(4)
F13 P3 F15 90.9(4)
F18 P3 F17 88.6(4)
F13 P3 F17 89.7(4)
F15 P3 F17 178.9(4)
F18 P3 F14 90.5(6)
F13 P3 F14 176.4(6)
F15 P3 F14 88.9(4)
F17 P3 F14 90.5(4)
F18 P3 F16 176.7(6)
F13 P3 F16 89.3(6)
F15 P3 F16 89.8(4)
F17 P3 F16 89.2(4)
F14 P3 F16 87.1(5)
F22 P4 F24 177.4(6)
F22 P4 F23 92.2(9)
F24 P4 F23 87.5(8)
F22 P4 F21 89.9(10)
F24 P4 F21 90.3(10)
F23 P4 F21 177.0(7)
F22 P4 F19 92.2(6)
F24 P4 F19 90.4(5)
F23 P4 F19 90.2(4)
F21 P4 F19 91.9(4)
F22 P4 F20 88.0(5)
F24 P4 F20 89.4(5)
F23 P4 F20 90.8(4)
F21 P4 F20 87.1(4)
F19 P4 F20 178.9(4)
N3 C68 C67 179(2)

loop_
_geom_bond_atom_site_label_1
_geom_bond_atom_site_label_2
_geom_bond_distance
Fe1 C4 1.984(7)
Fe1 C3 1.991(8)
Fe1 C1 1.995(7)
Fe1 C13 2.086(8)
Fe1 C14 2.095(8)
Fe1 C15 2.113(8)
Fe1 C12 2.130(10)
Fe1 C11 2.155(9)
Fe1 Fe3 2.4530(15)
Fe1 Fe2 2.4844(14)
Fe2 C4 1.938(7)
Fe2 C1 1.987(7)
Fe2 C2 2.030(8)
Fe2 C21 2.101(8)
Fe2 C18 2.114(8)
Fe2 C20 2.119(9)
Fe2 C17 2.139(8)
Fe2 C19 2.142(9)
Fe2 Fe4 2.4903(15)
Fe3 C3 1.942(8)
Fe3 C1 1.988(7)
Fe3 C2 2.013(7)
Fe3 C25 2.071(8)
Fe3 C26 2.100(8)
Fe3 C27 2.110(9)
Fe3 C24 2.131(8)
Fe3 C23 2.156(8)
Fe3 Fe4 2.5024(15)
Fe4 C2 1.919(7)
Fe4 C3 1.984(8)
Fe4 C4 1.993(8)
Fe4 C32 2.091(8)
Fe4 C31 2.102(8)
Fe4 C33 2.121(8)
Fe4 C30 2.128(9)
Fe4 C29 2.135(8)
C1 C2 1.491(10)
C1 N1 1.492(9)
C3 C4 1.470(11)
N1 C5 1.345(10)
N1 C9 1.354(9)
C5 C6 1.376(12)
C6 C7 1.358(13)
C7 C8 1.394(12)
C8 C9 1.388(10)
C10 C11 1.504(13)
C11 C15 1.413(13)
C11 C12 1.421(14)
C12 C13 1.407(14)
C13 C14 1.438(14)
C14 C15 1.419(12)
C16 C17 1.474(12)
C17 C21 1.427(11)
C17 C18 1.441(12)
C18 C19 1.417(13)
C19 C20 1.425(13)
C20 C21 1.444(13)
C22 C23 1.494(11)
C23 C24 1.416(12)
C23 C27 1.424(12)
C24 C25 1.426(13)
C25 C26 1.414(15)
C26 C27 1.415(13)
C28 C29 1.503(13)
C29 C33 1.400(13)
C29 C30 1.401(12)
C30 C31 1.431(14)
C31 C32 1.407(14)
C32 C33 1.410(13)
Fe5 C34 1.961(8)
Fe5 C36 1.983(8)
Fe5 C37 2.011(9)
Fe5 C47 2.079(8)
Fe5 C48 2.107(8)
Fe5 C46 2.114(10)
Fe5 C44 2.145(9)
Fe5 C45 2.148(10)
Fe5 Fe6 2.4649(16)
Fe5 Fe7 2.5027(14)
Fe6 C37 1.929(9)
Fe6 C34 1.992(8)
Fe6 C35 2.001(8)
Fe6 C53 2.072(11)
Fe6 C51 2.082(10)
Fe6 C52 2.084(10)
Fe6 C54 2.109(10)
Fe6 C50 2.154(10)
Fe6 Fe8 2.5049(17)
Fe7 C36 1.951(8)
Fe7 C35 1.993(9)
Fe7 C34 1.994(8)
Fe7 C58 2.090(7)
Fe7 C59 2.103(9)
Fe7 C57 2.107(7)
Fe7 C60 2.125(8)
Fe7 C56 2.144(8)
Fe7 Fe8 2.4618(16)
Fe8 C35 1.926(8)
Fe8 C37 1.965(8)
Fe8 C36 2.004(8)
Fe8 C64 2.094(8)
Fe8 C65 2.110(10)
Fe8 C63 2.116(8)
Fe8 C66 2.118(10)
Fe8 C62 2.147(9)
C34 C35 1.476(12)
C34 N2 1.494(10)
C36 C37 1.488(12)
N2 C38 1.345(11)
N2 C42 1.351(10)
C38 C39 1.354(13)
C39 C40 1.415(14)
C40 C41 1.347(14)
C41 C42 1.365(13)
C43 C44 1.477(15)
C44 C48 1.440(13)
C44 C45 1.451(18)
C45 C46 1.398(16)
C46 C47 1.422(14)
C47 C48 1.403(13)
C49 C50 1.473(15)
C50 C54 1.393(18)
C50 C51 1.468(16)
C51 C52 1.397(18)
C52 C53 1.37(2)
C53 C54 1.444(18)
C55 C56 1.487(13)
C56 C60 1.421(13)
C56 C57 1.425(13)
C57 C58 1.434(12)
C58 C59 1.374(13)
C59 C60 1.415(14)
C61 C62 1.501(15)
C62 C66 1.400(15)
C62 C63 1.402(13)
C63 C64 1.418(13)
C64 C65 1.411(16)
C65 C66 1.438(17)
P1 F1 1.592(6)
P1 F5 1.595(6)
P1 F6 1.599(6)
P1 F2 1.600(5)
P1 F4 1.603(5)
P1 F3 1.605(6)
P2 F11 1.563(7)
P2 F9 1.576(7)
P2 F12 1.577(6)
P2 F7 1.580(8)
P2 F10 1.589(7)
P2 F8 1.605(7)
P3 F18 1.561(8)
P3 F13 1.572(8)
P3 F15 1.584(7)
P3 F17 1.586(6)
P3 F14 1.587(7)
P3 F16 1.589(7)
P4 F22 1.521(12)
P4 F24 1.539(12)
P4 F23 1.540(8)
P4 F21 1.553(8)
P4 F19 1.580(6)
P4 F20 1.598(6)
C67 C68 1.440(15)
C68 N3 1.094(16)

loop_
_geom_torsion_atom_site_label_1
_geom_torsion_atom_site_label_2
_geom_torsion_atom_site_label_3
_geom_torsion_atom_site_label_4
_geom_torsion
C3 Fe1 Fe2 C4 33.8(4)
C1 Fe1 Fe2 C4 129.9(4)
C13 Fe1 Fe2 C4 -137.0(4)
C14 Fe1 Fe2 C4 -163.1(5)
C15 Fe1 Fe2 C4 -58.2(10)
C12 Fe1 Fe2 C4 -97.2(4)
C11 Fe1 Fe2 C4 -62.5(4)
Fe3 Fe1 Fe2 C4 84.8(3)
C4 Fe1 Fe2 C1 -129.9(4)
C3 Fe1 Fe2 C1 -96.0(4)
C13 Fe1 Fe2 C1 93.1(4)
C14 Fe1 Fe2 C1 67.0(5)
C15 Fe1 Fe2 C1 171.9(10)
C12 Fe1 Fe2 C1 132.9(4)
C11 Fe1 Fe2 C1 167.6(4)
Fe3 Fe1 Fe2 C1 -45.1(3)
C4 Fe1 Fe2 C2 -95.2(4)
C3 Fe1 Fe2 C2 -61.4(3)
C1 Fe1 Fe2 C2 34.6(3)
C13 Fe1 Fe2 C2 127.8(3)
C14 Fe1 Fe2 C2 101.7(5)
C15 Fe1 Fe2 C2 -153.4(10)
C12 Fe1 Fe2 C2 167.6(4)
C11 Fe1 Fe2 C2 -157.7(4)
Fe3 Fe1 Fe2 C2 -10.4(2)
C4 Fe1 Fe2 C21 54.0(5)
C3 Fe1 Fe2 C21 87.9(5)
C1 Fe1 Fe2 C21 -176.1(5)
C13 Fe1 Fe2 C21 -83.0(5)
C14 Fe1 Fe2 C21 -109.1(6)
C15 Fe1 Fe2 C21 -4.2(10)
C12 Fe1 Fe2 C21 -43.2(5)
C11 Fe1 Fe2 C21 -8.5(5)
Fe3 Fe1 Fe2 C21 138.8(4)
C4 Fe1 Fe2 C18 150.9(4)
C3 Fe1 Fe2 C18 -175.3(4)
C1 Fe1 Fe2 C18 -79.3(4)
C13 Fe1 Fe2 C18 13.8(4)
C14 Fe1 Fe2 C18 -12.2(6)
C15 Fe1 Fe2 C18 92.6(10)
C12 Fe1 Fe2 C18 53.6(5)
C11 Fe1 Fe2 C18 88.3(4)
Fe3 Fe1 Fe2 C18 -124.4(3)
C4 Fe1 Fe2 C20 78.0(4)
C3 Fe1 Fe2 C20 111.8(4)
C1 Fe1 Fe2 C20 -152.1(4)
C13 Fe1 Fe2 C20 -59.0(4)
C14 Fe1 Fe2 C20 -85.1(5)
C15 Fe1 Fe2 C20 19.8(10)
C12 Fe1 Fe2 C20 -19.2(4)
C11 Fe1 Fe2 C20 15.5(4)
Fe3 Fe1 Fe2 C20 162.8(3)
C4 Fe1 Fe2 C17 148.8(10)
C3 Fe1 Fe2 C17 -177.4(9)
C1 Fe1 Fe2 C17 -81.4(10)
C13 Fe1 Fe2 C17 11.7(10)
C14 Fe1 Fe2 C17 -14.3(11)
C15 Fe1 Fe2 C17 90.5(13)
C12 Fe1 Fe2 C17 51.5(10)
C11 Fe1 Fe2 C17 86.2(10)
Fe3 Fe1 Fe2 C17 -126.5(9)
C4 Fe1 Fe2 C19 117.7(4)
C3 Fe1 Fe2 C19 151.5(3)
C1 Fe1 Fe2 C19 -112.5(4)
C13 Fe1 Fe2 C19 -19.4(4)
C14 Fe1 Fe2 C19 -45.4(5)
C15 Fe1 Fe2 C19 59.5(10)
C12 Fe1 Fe2 C19 20.4(4)
C11 Fe1 Fe2 C19 55.1(4)
Fe3 Fe1 Fe2 C19 -157.6(3)
C4 Fe1 Fe2 Fe4 -45.8(3)
C3 Fe1 Fe2 Fe4 -12.0(2)
C1 Fe1 Fe2 Fe4 84.0(3)
C13 Fe1 Fe2 Fe4 177.2(3)
C14 Fe1 Fe2 Fe4 151.1(5)
C15 Fe1 Fe2 Fe4 -104.0(9)
C12 Fe1 Fe2 Fe4 -143.0(3)
C11 Fe1 Fe2 Fe4 -108.3(3)
Fe3 Fe1 Fe2 Fe4 38.96(4)
C4 Fe1 Fe3 C3 -33.6(4)
C1 Fe1 Fe3 C3 -128.5(4)
C13 Fe1 Fe3 C3 160.8(5)
C14 Fe1 Fe3 C3 127.6(4)
C15 Fe1 Fe3 C3 86.1(4)
C12 Fe1 Fe3 C3 114(3)
C11 Fe1 Fe3 C3 54.9(5)
Fe2 Fe1 Fe3 C3 -83.9(3)
C4 Fe1 Fe3 C1 94.9(3)
C3 Fe1 Fe3 C1 128.5(4)
C13 Fe1 Fe3 C1 -70.8(5)
C14 Fe1 Fe3 C1 -103.9(4)
C15 Fe1 Fe3 C1 -145.4(4)
C12 Fe1 Fe3 C1 -118(3)
C11 Fe1 Fe3 C1 -176.7(4)
Fe2 Fe1 Fe3 C1 44.6(3)
C4 Fe1 Fe3 C2 60.8(3)
C3 Fe1 Fe3 C2 94.4(4)
C1 Fe1 Fe3 C2 -34.1(3)
C13 Fe1 Fe3 C2 -104.9(4)
C14 Fe1 Fe3 C2 -138.0(3)
C15 Fe1 Fe3 C2 -179.5(3)
C12 Fe1 Fe3 C2 -152(3)
C11 Fe1 Fe3 C2 149.2(4)
Fe2 Fe1 Fe3 C2 10.5(2)
C4 Fe1 Fe3 C25 -120.0(4)
C3 Fe1 Fe3 C25 -86.4(4)
C1 Fe1 Fe3 C25 145.1(4)
C13 Fe1 Fe3 C25 74.3(5)
C14 Fe1 Fe3 C25 41.2(4)
C15 Fe1 Fe3 C25 -0.3(4)
C12 Fe1 Fe3 C25 27(3)
C11 Fe1 Fe3 C25 -31.5(5)
Fe2 Fe1 Fe3 C25 -170.3(3)
C4 Fe1 Fe3 C26 -89.2(4)
C3 Fe1 Fe3 C26 -55.6(5)
C1 Fe1 Fe3 C26 176.0(5)
C13 Fe1 Fe3 C26 105.2(5)
C14 Fe1 Fe3 C26 72.1(5)
C15 Fe1 Fe3 C26 30.5(5)
C12 Fe1 Fe3 C26 58(3)
C11 Fe1 Fe3 C26 -0.7(5)
Fe2 Fe1 Fe3 C26 -139.4(4)
C4 Fe1 Fe3 C27 -150.0(17)
C3 Fe1 Fe3 C27 -116.4(17)
C1 Fe1 Fe3 C27 115.1(17)
C13 Fe1 Fe3 C27 44.3(18)
C14 Fe1 Fe3 C27 11.2(17)
C15 Fe1 Fe3 C27 -30.3(17)
C12 Fe1 Fe3 C27 -3(3)
C11 Fe1 Fe3 C27 -61.6(18)
Fe2 Fe1 Fe3 C27 159.7(17)
C4 Fe1 Fe3 C24 -161.4(3)
C3 Fe1 Fe3 C24 -127.8(4)
C1 Fe1 Fe3 C24 103.8(4)
C13 Fe1 Fe3 C24 33.0(5)
C14 Fe1 Fe3 C24 -0.1(4)
C15 Fe1 Fe3 C24 -41.7(3)
C12 Fe1 Fe3 C24 -14(3)
C11 Fe1 Fe3 C24 -72.9(4)
Fe2 Fe1 Fe3 C24 148.3(3)
C4 Fe1 Fe3 C23 168.4(4)
C3 Fe1 Fe3 C23 -158.0(4)
C1 Fe1 Fe3 C23 73.6(4)
C13 Fe1 Fe3 C23 2.8(5)
C14 Fe1 Fe3 C23 -30.3(4)
C15 Fe1 Fe3 C23 -71.9(4)
C12 Fe1 Fe3 C23 -44(3)
C11 Fe1 Fe3 C23 -103.1(5)
Fe2 Fe1 Fe3 C23 118.2(3)
C4 Fe1 Fe3 Fe4 11.6(2)
C3 Fe1 Fe3 Fe4 45.2(3)
C1 Fe1 Fe3 Fe4 -83.3(3)
C13 Fe1 Fe3 Fe4 -154.1(4)
C14 Fe1 Fe3 Fe4 172.8(3)
C15 Fe1 Fe3 Fe4 131.3(2)
C12 Fe1 Fe3 Fe4 159(3)
C11 Fe1 Fe3 Fe4 100.0(4)
Fe2 Fe1 Fe3 Fe4 -38.70(4)
C4 Fe2 Fe4 C2 -131.4(4)
C1 Fe2 Fe4 C2 -33.6(3)
C21 Fe2 Fe4 C2 130.1(4)
C18 Fe2 Fe4 C2 68.2(5)
C20 Fe2 Fe4 C2 166.4(4)
C17 Fe2 Fe4 C2 90.3(4)
C19 Fe2 Fe4 C2 170.8(10)
Fe1 Fe2 Fe4 C2 -85.7(3)
C4 Fe2 Fe4 C3 -33.7(3)
C1 Fe2 Fe4 C3 64.1(3)
C2 Fe2 Fe4 C3 97.7(4)
C21 Fe2 Fe4 C3 -132.2(3)
C18 Fe2 Fe4 C3 165.9(5)
C20 Fe2 Fe4 C3 -95.9(4)
C17 Fe2 Fe4 C3 -172.0(3)
C19 Fe2 Fe4 C3 -91.5(9)
Fe1 Fe2 Fe4 C3 12.0(2)
C1 Fe2 Fe4 C4 97.8(3)
C2 Fe2 Fe4 C4 131.4(4)
C21 Fe2 Fe4 C4 -98.5(4)
C18 Fe2 Fe4 C4 -160.4(5)
C20 Fe2 Fe4 C4 -62.2(4)
C17 Fe2 Fe4 C4 -138.3(4)
C19 Fe2 Fe4 C4 -57.8(10)
Fe1 Fe2 Fe4 C4 45.7(3)
C4 Fe2 Fe4 C32 80.2(4)
C1 Fe2 Fe4 C32 177.9(4)
C2 Fe2 Fe4 C32 -148.4(4)
C21 Fe2 Fe4 C32 -18.4(4)
C18 Fe2 Fe4 C32 -80.3(5)
C20 Fe2 Fe4 C32 17.9(4)
C17 Fe2 Fe4 C32 -58.2(4)
C19 Fe2 Fe4 C32 22.3(10)
Fe1 Fe2 Fe4 C32 125.8(3)
C4 Fe2 Fe4 C31 54.8(6)
C1 Fe2 Fe4 C31 152.6(6)
C2 Fe2 Fe4 C31 -173.8(6)
C21 Fe2 Fe4 C31 -43.7(6)
C18 Fe2 Fe4 C31 -105.6(7)
C20 Fe2 Fe4 C31 -7.4(7)
C17 Fe2 Fe4 C31 -83.5(6)
C19 Fe2 Fe4 C31 -3.0(11)
Fe1 Fe2 Fe4 C31 100.5(6)
C4 Fe2 Fe4 C33 120.1(4)
C1 Fe2 Fe4 C33 -142.1(3)
C2 Fe2 Fe4 C33 -108.5(4)
C21 Fe2 Fe4 C33 21.6(4)
C18 Fe2 Fe4 C33 -40.3(5)
C20 Fe2 Fe4 C33 57.9(4)
C17 Fe2 Fe4 C33 -18.2(4)
C19 Fe2 Fe4 C33 62.3(10)
Fe1 Fe2 Fe4 C33 165.8(3)
C4 Fe2 Fe4 C30 172.3(8)
C1 Fe2 Fe4 C30 -89.9(8)
C2 Fe2 Fe4 C30 -56.3(8)
C21 Fe2 Fe4 C30 73.8(8)
C18 Fe2 Fe4 C30 11.9(9)
C20 Fe2 Fe4 C30 110.1(9)
C17 Fe2 Fe4 C30 34.0(8)
C19 Fe2 Fe4 C30 114.5(12)
Fe1 Fe2 Fe4 C30 -142.0(8)
C4 Fe2 Fe4 C29 157.3(4)
C1 Fe2 Fe4 C29 -104.9(4)
C2 Fe2 Fe4 C29 -71.3(4)
C21 Fe2 Fe4 C29 58.8(4)
C18 Fe2 Fe4 C29 -3.1(6)
C20 Fe2 Fe4 C29 95.1(4)
C17 Fe2 Fe4 C29 19.0(4)
C19 Fe2 Fe4 C29 99.5(10)
Fe1 Fe2 Fe4 C29 -157.0(3)
C4 Fe2 Fe4 Fe3 -83.9(3)
C1 Fe2 Fe4 Fe3 13.9(2)
C2 Fe2 Fe4 Fe3 47.6(3)
C21 Fe2 Fe4 Fe3 177.6(2)
C18 Fe2 Fe4 Fe3 115.7(5)
C20 Fe2 Fe4 Fe3 -146.1(3)
C17 Fe2 Fe4 Fe3 137.8(2)
C19 Fe2 Fe4 Fe3 -141.7(9)
Fe1 Fe2 Fe4 Fe3 -38.16(4)
C3 Fe3 Fe4 C2 133.0(4)
C1 Fe3 Fe4 C2 34.3(4)
C25 Fe3 Fe4 C2 -166.8(5)
C26 Fe3 Fe4 C2 -136.3(4)
C27 Fe3 Fe4 C2 -95.9(4)
C24 Fe3 Fe4 C2 -129.8(13)
C23 Fe3 Fe4 C2 -69.1(4)
Fe1 Fe3 Fe4 C2 86.9(3)
C1 Fe3 Fe4 C3 -98.8(4)
C2 Fe3 Fe4 C3 -133.0(4)
C25 Fe3 Fe4 C3 60.2(5)
C26 Fe3 Fe4 C3 90.7(4)
C27 Fe3 Fe4 C3 131.1(4)
C24 Fe3 Fe4 C3 97.1(13)
C23 Fe3 Fe4 C3 157.9(4)
Fe1 Fe3 Fe4 C3 -46.1(3)
C3 Fe3 Fe4 C4 34.5(4)
C1 Fe3 Fe4 C4 -64.2(3)
C2 Fe3 Fe4 C4 -98.5(4)
C25 Fe3 Fe4 C4 94.7(4)
C26 Fe3 Fe4 C4 125.3(4)
C27 Fe3 Fe4 C4 165.7(3)
C24 Fe3 Fe4 C4 131.7(13)
C23 Fe3 Fe4 C4 -167.6(4)
Fe1 Fe3 Fe4 C4 -11.6(2)
C3 Fe3 Fe4 C32 -59.4(8)
C1 Fe3 Fe4 C32 -158.2(7)
C2 Fe3 Fe4 C32 167.5(8)
C25 Fe3 Fe4 C32 0.7(8)
C26 Fe3 Fe4 C32 31.3(8)
C27 Fe3 Fe4 C32 71.7(7)
C24 Fe3 Fe4 C32 37.7(15)
C23 Fe3 Fe4 C32 98.4(8)
Fe1 Fe3 Fe4 C32 -105.6(7)
C3 Fe3 Fe4 C31 -75.3(4)
C1 Fe3 Fe4 C31 -174.0(4)
C2 Fe3 Fe4 C31 151.7(4)
C25 Fe3 Fe4 C31 -15.1(5)
C26 Fe3 Fe4 C31 15.5(4)
C27 Fe3 Fe4 C31 55.8(4)
C24 Fe3 Fe4 C31 21.9(13)
C23 Fe3 Fe4 C31 82.6(4)
Fe1 Fe3 Fe4 C31 -121.4(3)
C3 Fe3 Fe4 C33 -165.9(6)
C1 Fe3 Fe4 C33 95.3(6)
C2 Fe3 Fe4 C33 61.1(6)
C25 Fe3 Fe4 C33 -105.7(7)
C26 Fe3 Fe4 C33 -75.2(6)
C27 Fe3 Fe4 C33 -34.8(6)
C24 Fe3 Fe4 C33 -68.8(14)
C23 Fe3 Fe4 C33 -8.0(6)
Fe1 Fe3 Fe4 C33 148.0(6)
C3 Fe3 Fe4 C30 -114.1(4)
C1 Fe3 Fe4 C30 147.2(3)
C2 Fe3 Fe4 C30 112.9(4)
C25 Fe3 Fe4 C30 -53.9(5)
C26 Fe3 Fe4 C30 -23.3(4)
C27 Fe3 Fe4 C30 17.1(4)
C24 Fe3 Fe4 C30 -16.9(13)
C23 Fe3 Fe4 C30 43.8(4)
Fe1 Fe3 Fe4 C30 -160.2(3)
C3 Fe3 Fe4 C29 -151.2(4)
C1 Fe3 Fe4 C29 110.1(3)
C2 Fe3 Fe4 C29 75.8(4)
C25 Fe3 Fe4 C29 -91.0(5)
C26 Fe3 Fe4 C29 -60.4(4)
C27 Fe3 Fe4 C29 -20.1(4)
C24 Fe3 Fe4 C29 -54.0(13)
C23 Fe3 Fe4 C29 6.7(4)
Fe1 Fe3 Fe4 C29 162.7(3)
C3 Fe3 Fe4 Fe2 84.8(3)
C1 Fe3 Fe4 Fe2 -13.9(2)
C2 Fe3 Fe4 Fe2 -48.2(3)
C25 Fe3 Fe4 Fe2 145.0(4)
C26 Fe3 Fe4 Fe2 175.6(3)
C27 Fe3 Fe4 Fe2 -144.1(3)
C24 Fe3 Fe4 Fe2 -178.0(13)
C23 Fe3 Fe4 Fe2 -117.3(3)
Fe1 Fe3 Fe4 Fe2 38.70(4)
C4 Fe2 C1 C2 88.3(4)
C21 Fe2 C1 C2 -62.9(13)
C18 Fe2 C1 C2 -110.3(5)
C20 Fe2 C1 C2 -175.9(6)
C17 Fe2 C1 C2 -72.9(5)
C19 Fe2 C1 C2 -150.2(4)
Fe1 Fe2 C1 C2 125.2(5)
Fe4 Fe2 C1 C2 37.3(4)
C4 Fe2 C1 N1 -163.6(6)
C2 Fe2 C1 N1 108.1(7)
C21 Fe2 C1 N1 45.3(15)
C18 Fe2 C1 N1 -2.2(7)
C20 Fe2 C1 N1 -67.7(9)
C17 Fe2 C1 N1 35.3(7)
C19 Fe2 C1 N1 -42.1(7)
Fe1 Fe2 C1 N1 -126.6(7)
Fe4 Fe2 C1 N1 145.4(6)
C4 Fe2 C1 Fe3 32.1(4)
C2 Fe2 C1 Fe3 -56.1(4)
C21 Fe2 C1 Fe3 -119.0(11)
C18 Fe2 C1 Fe3 -166.5(4)
C20 Fe2 C1 Fe3 128.0(5)
C17 Fe2 C1 Fe3 -129.0(4)
C19 Fe2 C1 Fe3 153.7(4)
Fe1 Fe2 C1 Fe3 69.1(3)
Fe4 Fe2 C1 Fe3 -18.9(3)
C4 Fe2 C1 Fe1 -36.9(3)
C2 Fe2 C1 Fe1 -125.2(5)
C21 Fe2 C1 Fe1 171.9(10)
C18 Fe2 C1 Fe1 124.4(3)
C20 Fe2 C1 Fe1 58.9(6)
C17 Fe2 C1 Fe1 161.9(3)
C19 Fe2 C1 Fe1 84.6(3)
Fe4 Fe2 C1 Fe1 -87.95(17)
C3 Fe3 C1 C2 -88.1(5)
C25 Fe3 C1 C2 168.6(6)
C26 Fe3 C1 C2 70(2)
C27 Fe3 C1 C2 63.8(6)
C24 Fe3 C1 C2 138.9(5)
C23 Fe3 C1 C2 98.5(5)
Fe1 Fe3 C1 C2 -126.4(5)
Fe4 Fe3 C1 C2 -37.8(4)
C3 Fe3 C1 N1 163.6(6)
C2 Fe3 C1 N1 -108.3(7)
C25 Fe3 C1 N1 60.3(8)
C26 Fe3 C1 N1 -38(2)
C27 Fe3 C1 N1 -44.5(7)
C24 Fe3 C1 N1 30.6(6)
C23 Fe3 C1 N1 -9.8(6)
Fe1 Fe3 C1 N1 125.3(6)
Fe4 Fe3 C1 N1 -146.1(6)
C3 Fe3 C1 Fe2 -31.5(4)
C2 Fe3 C1 Fe2 56.6(4)
C25 Fe3 C1 Fe2 -134.8(5)
C26 Fe3 C1 Fe2 126.6(19)
C27 Fe3 C1 Fe2 120.4(4)
C24 Fe3 C1 Fe2 -164.5(4)
C23 Fe3 C1 Fe2 155.0(4)
Fe1 Fe3 C1 Fe2 -69.8(3)
Fe4 Fe3 C1 Fe2 18.8(3)
C3 Fe3 C1 Fe1 38.3(3)
C2 Fe3 C1 Fe1 126.4(5)
C25 Fe3 C1 Fe1 -65.0(6)
C26 Fe3 C1 Fe1 -163.6(19)
C27 Fe3 C1 Fe1 -169.8(3)
C24 Fe3 C1 Fe1 -94.7(3)
C23 Fe3 C1 Fe1 -135.1(3)
Fe4 Fe3 C1 Fe1 88.63(17)
C4 Fe1 C1 C2 -23.2(6)
C3 Fe1 C1 C2 20.2(6)
C13 Fe1 C1 C2 -164.8(5)
C14 Fe1 C1 C2 153.0(5)
C15 Fe1 C1 C2 124.6(6)
C12 Fe1 C1 C2 -130.3(6)
C11 Fe1 C1 C2 -135.1(16)
Fe3 Fe1 C1 C2 57.4(5)
Fe2 Fe1 C1 C2 -59.2(5)
C4 Fe1 C1 N1 160.2(6)
C3 Fe1 C1 N1 -156.4(6)
C13 Fe1 C1 N1 18.6(7)
C14 Fe1 C1 N1 -23.6(7)
C15 Fe1 C1 N1 -52.0(9)
C12 Fe1 C1 N1 53.1(8)
C11 Fe1 C1 N1 48(2)
Fe3 Fe1 C1 N1 -119.2(7)
Fe2 Fe1 C1 N1 124.2(7)
C4 Fe1 C1 Fe2 36.0(3)
C3 Fe1 C1 Fe2 79.4(3)
C13 Fe1 C1 Fe2 -105.7(3)
C14 Fe1 C1 Fe2 -147.8(3)
C15 Fe1 C1 Fe2 -176.2(5)
C12 Fe1 C1 Fe2 -71.1(5)
C11 Fe1 C1 Fe2 -75.9(18)
Fe3 Fe1 C1 Fe2 116.5(3)
C4 Fe1 C1 Fe3 -80.6(3)
C3 Fe1 C1 Fe3 -37.2(3)
C13 Fe1 C1 Fe3 137.8(3)
C14 Fe1 C1 Fe3 95.6(3)
C15 Fe1 C1 Fe3 67.2(6)
C12 Fe1 C1 Fe3 172.4(4)
C11 Fe1 C1 Fe3 167.6(17)
Fe2 Fe1 C1 Fe3 -116.5(3)
N1 C1 C2 Fe4 178.9(5)
Fe2 C1 C2 Fe4 -61.3(4)
Fe3 C1 C2 Fe4 63.0(4)
Fe1 C1 C2 Fe4 1.9(7)
N1 C1 C2 Fe3 115.9(6)
Fe2 C1 C2 Fe3 -124.3(3)
Fe1 C1 C2 Fe3 -61.1(4)
N1 C1 C2 Fe2 -119.8(6)
Fe3 C1 C2 Fe2 124.3(3)
Fe1 C1 C2 Fe2 63.2(4)
C3 Fe4 C2 C1 -22.9(6)
C4 Fe4 C2 C1 20.5(6)
C32 Fe4 C2 C1 134.2(8)
C31 Fe4 C2 C1 -131.2(8)
C33 Fe4 C2 C1 146.6(5)
C30 Fe4 C2 C1 -142.1(5)
C29 Fe4 C2 C1 -177.4(6)
Fe2 Fe4 C2 C1 55.4(5)
Fe3 Fe4 C2 C1 -56.8(5)
C3 Fe4 C2 Fe3 33.9(3)
C4 Fe4 C2 Fe3 77.3(3)
C32 Fe4 C2 Fe3 -169.0(7)
C31 Fe4 C2 Fe3 -74.4(8)
C33 Fe4 C2 Fe3 -156.6(3)
C30 Fe4 C2 Fe3 -85.3(4)
C29 Fe4 C2 Fe3 -120.6(3)
Fe2 Fe4 C2 Fe3 112.2(3)
C3 Fe4 C2 Fe2 -78.3(3)
C4 Fe4 C2 Fe2 -34.9(3)
C32 Fe4 C2 Fe2 78.8(8)
C31 Fe4 C2 Fe2 173.5(7)
C33 Fe4 C2 Fe2 91.2(3)
C30 Fe4 C2 Fe2 162.5(3)
C29 Fe4 C2 Fe2 127.3(3)
Fe3 Fe4 C2 Fe2 -112.2(3)
C3 Fe3 C2 C1 91.9(4)
C25 Fe3 C2 C1 -136(2)
C26 Fe3 C2 C1 -167.6(5)
C27 Fe3 C2 C1 -135.8(4)
C24 Fe3 C2 C1 -66.4(6)
C23 Fe3 C2 C1 -95.3(5)
Fe1 Fe3 C2 C1 39.8(4)
Fe4 Fe3 C2 C1 126.6(5)
C3 Fe3 C2 Fe4 -34.7(3)
C1 Fe3 C2 Fe4 -126.6(5)
C25 Fe3 C2 Fe4 98(2)
C26 Fe3 C2 Fe4 65.8(5)
C27 Fe3 C2 Fe4 97.6(3)
C24 Fe3 C2 Fe4 167.0(4)
C23 Fe3 C2 Fe4 138.1(3)
Fe1 Fe3 C2 Fe4 -86.8(2)
C3 Fe3 C2 Fe2 38.6(4)
C1 Fe3 C2 Fe2 -53.3(4)
C25 Fe3 C2 Fe2 170.8(19)
C26 Fe3 C2 Fe2 139.1(4)
C27 Fe3 C2 Fe2 170.9(3)
C24 Fe3 C2 Fe2 -119.7(5)
C23 Fe3 C2 Fe2 -148.7(3)
Fe1 Fe3 C2 Fe2 -13.5(3)
Fe4 Fe3 C2 Fe2 73.3(3)
C4 Fe2 C2 C1 -91.5(4)
C21 Fe2 C2 C1 161.7(4)
C18 Fe2 C2 C1 85.1(5)
C20 Fe2 C2 C1 170.2(13)
C17 Fe2 C2 C1 125.9(4)
C19 Fe2 C2 C1 57.4(8)
Fe1 Fe2 C2 C1 -40.2(4)
Fe4 Fe2 C2 C1 -127.5(5)
C4 Fe2 C2 Fe4 36.0(3)
C1 Fe2 C2 Fe4 127.5(5)
C21 Fe2 C2 Fe4 -70.7(4)
C18 Fe2 C2 Fe4 -147.3(3)
C20 Fe2 C2 Fe4 -62.2(15)
C17 Fe2 C2 Fe4 -106.6(3)
C19 Fe2 C2 Fe4 -175.1(5)
Fe1 Fe2 C2 Fe4 87.28(19)
C4 Fe2 C2 Fe3 -37.8(4)
C1 Fe2 C2 Fe3 53.6(4)
C21 Fe2 C2 Fe3 -144.6(3)
C18 Fe2 C2 Fe3 138.8(4)
C20 Fe2 C2 Fe3 -136.1(13)
C17 Fe2 C2 Fe3 179.6(3)
C19 Fe2 C2 Fe3 111.0(6)
Fe1 Fe2 C2 Fe3 13.4(3)
Fe4 Fe2 C2 Fe3 -73.9(3)
C1 Fe3 C3 C4 18.3(6)
C2 Fe3 C3 C4 -25.4(6)
C25 Fe3 C3 C4 162.0(6)
C26 Fe3 C3 C4 -158.0(6)
C27 Fe3 C3 C4 -133.6(6)
C24 Fe3 C3 C4 135.9(6)
C23 Fe3 C3 C4 177.5(9)
Fe1 Fe3 C3 C4 56.5(5)
Fe4 Fe3 C3 C4 -58.8(5)
C1 Fe3 C3 Fe4 77.1(3)
C2 Fe3 C3 Fe4 33.4(3)
C25 Fe3 C3 Fe4 -139.2(4)
C26 Fe3 C3 Fe4 -99.2(3)
C27 Fe3 C3 Fe4 -74.8(5)
C24 Fe3 C3 Fe4 -165.3(3)
C23 Fe3 C3 Fe4 -123.7(10)
Fe1 Fe3 C3 Fe4 115.3(3)
C1 Fe3 C3 Fe1 -38.2(3)
C2 Fe3 C3 Fe1 -81.9(3)
C25 Fe3 C3 Fe1 105.5(4)
C26 Fe3 C3 Fe1 145.5(3)
C27 Fe3 C3 Fe1 169.9(3)
C24 Fe3 C3 Fe1 79.4(4)
C23 Fe3 C3 Fe1 121.0(10)
Fe4 Fe3 C3 Fe1 -115.3(3)
C2 Fe4 C3 C4 90.2(4)
C32 Fe4 C3 C4 -78.0(5)
C31 Fe4 C3 C4 -114.5(5)
C33 Fe4 C3 C4 -67.7(9)
C30 Fe4 C3 C4 -151.2(5)
C29 Fe4 C3 C4 -162.8(7)
Fe2 Fe4 C3 C4 38.0(4)
Fe3 Fe4 C3 C4 125.5(5)
C2 Fe4 C3 Fe3 -35.3(3)
C4 Fe4 C3 Fe3 -125.5(5)
C32 Fe4 C3 Fe3 156.5(3)
C31 Fe4 C3 Fe3 120.0(3)
C33 Fe4 C3 Fe3 166.8(6)
C30 Fe4 C3 Fe3 83.3(4)
C29 Fe4 C3 Fe3 71.7(7)
Fe2 Fe4 C3 Fe3 -87.5(2)
C2 Fe4 C3 Fe1 36.1(4)
C4 Fe4 C3 Fe1 -54.1(4)
C32 Fe4 C3 Fe1 -132.1(4)
C31 Fe4 C3 Fe1 -168.6(4)
C33 Fe4 C3 Fe1 -121.8(7)
C30 Fe4 C3 Fe1 154.7(4)
C29 Fe4 C3 Fe1 143.1(6)
Fe2 Fe4 C3 Fe1 -16.1(3)
Fe3 Fe4 C3 Fe1 71.4(3)
C1 Fe1 C3 C4 -89.1(4)
C13 Fe1 C3 C4 108.9(13)
C14 Fe1 C3 C4 153.5(4)
C15 Fe1 C3 C4 125.7(5)
C12 Fe1 C3 C4 60.9(6)
C11 Fe1 C3 C4 86.5(5)
Fe3 Fe1 C3 C4 -127.2(5)
Fe2 Fe1 C3 C4 -38.3(4)
C4 Fe1 C3 Fe3 127.2(5)
C1 Fe1 C3 Fe3 38.0(3)
C13 Fe1 C3 Fe3 -124.0(13)
C14 Fe1 C3 Fe3 -79.4(4)
C15 Fe1 C3 Fe3 -107.2(3)
C12 Fe1 C3 Fe3 -172.0(4)
C11 Fe1 C3 Fe3 -146.4(3)
Fe2 Fe1 C3 Fe3 88.88(19)
C4 Fe1 C3 Fe4 54.4(4)
C1 Fe1 C3 Fe4 -34.7(4)
C13 Fe1 C3 Fe4 163.3(11)
C14 Fe1 C3 Fe4 -152.1(4)
C15 Fe1 C3 Fe4 -179.9(4)
C12 Fe1 C3 Fe4 115.3(5)
C11 Fe1 C3 Fe4 140.9(4)
Fe3 Fe1 C3 Fe4 -72.7(3)
Fe2 Fe1 C3 Fe4 16.1(3)
Fe3 C3 C4 Fe2 1.8(8)
Fe4 C3 C4 Fe2 -62.6(4)
Fe1 C3 C4 Fe2 63.1(4)
Fe3 C3 C4 Fe1 -61.3(4)
Fe4 C3 C4 Fe1 -125.7(3)
Fe3 C3 C4 Fe4 64.4(4)
Fe1 C3 C4 Fe4 125.7(3)
C1 Fe2 C4 C3 -20.9(6)
C2 Fe2 C4 C3 22.7(6)
C21 Fe2 C4 C3 151.1(6)
C18 Fe2 C4 C3 -149.5(8)
C20 Fe2 C4 C3 -169.9(6)
C17 Fe2 C4 C3 134.4(6)
C19 Fe2 C4 C3 -138.9(6)
Fe1 Fe2 C4 C3 -57.8(5)
Fe4 Fe2 C4 C3 57.1(5)
C1 Fe2 C4 Fe1 37.0(3)
C2 Fe2 C4 Fe1 80.5(3)
C21 Fe2 C4 Fe1 -151.0(3)
C18 Fe2 C4 Fe1 -91.7(8)
C20 Fe2 C4 Fe1 -112.1(3)
C17 Fe2 C4 Fe1 -167.8(4)
C19 Fe2 C4 Fe1 -81.1(4)
Fe4 Fe2 C4 Fe1 114.9(3)
C1 Fe2 C4 Fe4 -78.0(3)
C2 Fe2 C4 Fe4 -34.4(3)
C21 Fe2 C4 Fe4 94.0(3)
C18 Fe2 C4 Fe4 153.4(7)
C20 Fe2 C4 Fe4 133.0(3)
C17 Fe2 C4 Fe4 77.2(5)
C19 Fe2 C4 Fe4 164.0(3)
Fe1 Fe2 C4 Fe4 -114.9(3)
C1 Fe1 C4 C3 90.0(5)
C13 Fe1 C4 C3 -156.7(5)
C14 Fe1 C4 C3 -79.9(11)
C15 Fe1 C4 C3 -68.8(6)
C12 Fe1 C4 C3 -138.0(5)
C11 Fe1 C4 C3 -99.6(5)
Fe3 Fe1 C4 C3 38.4(4)
Fe2 Fe1 C4 C3 126.8(5)
C3 Fe1 C4 Fe2 -126.8(5)
C1 Fe1 C4 Fe2 -36.8(3)
C13 Fe1 C4 Fe2 76.5(5)
C14 Fe1 C4 Fe2 153.3(9)
C15 Fe1 C4 Fe2 164.3(3)
C12 Fe1 C4 Fe2 95.2(4)
C11 Fe1 C4 Fe2 133.6(3)
Fe3 Fe1 C4 Fe2 -88.40(19)
C3 Fe1 C4 Fe4 -54.0(4)
C1 Fe1 C4 Fe4 36.0(4)
C13 Fe1 C4 Fe4 149.3(4)
C14 Fe1 C4 Fe4 -133.9(9)
C15 Fe1 C4 Fe4 -122.9(4)
C12 Fe1 C4 Fe4 168.0(4)
C11 Fe1 C4 Fe4 -153.6(4)
Fe3 Fe1 C4 Fe4 -15.6(3)
Fe2 Fe1 C4 Fe4 72.8(3)
C2 Fe4 C4 C3 -90.4(4)
C32 Fe4 C4 C3 115.8(5)
C31 Fe4 C4 C3 76.7(5)
C33 Fe4 C4 C3 150.9(4)
C30 Fe4 C4 C3 57.7(8)
C29 Fe4 C4 C3 156.4(9)
Fe2 Fe4 C4 C3 -127.1(5)
Fe3 Fe4 C4 C3 -39.0(4)
C2 Fe4 C4 Fe2 36.8(3)
C3 Fe4 C4 Fe2 127.1(5)
C32 Fe4 C4 Fe2 -117.0(3)
C31 Fe4 C4 Fe2 -156.2(3)
C33 Fe4 C4 Fe2 -81.9(4)
C30 Fe4 C4 Fe2 -175.1(5)
C29 Fe4 C4 Fe2 -76.5(10)
Fe3 Fe4 C4 Fe2 88.14(18)
C2 Fe4 C4 Fe1 -36.0(4)
C3 Fe4 C4 Fe1 54.3(4)
C32 Fe4 C4 Fe1 170.2(4)
C31 Fe4 C4 Fe1 131.0(4)
C33 Fe4 C4 Fe1 -154.7(3)
C30 Fe4 C4 Fe1 112.1(6)
C29 Fe4 C4 Fe1 -149.2(8)
Fe2 Fe4 C4 Fe1 -72.8(3)
Fe3 Fe4 C4 Fe1 15.4(3)
C2 C1 N1 C5 29.5(10)
Fe2 C1 N1 C5 -53.0(9)
Fe3 C1 N1 C5 109.8(7)
Fe1 C1 N1 C5 -153.9(6)
C2 C1 N1 C9 -147.1(7)
Fe2 C1 N1 C9 130.4(7)
Fe3 C1 N1 C9 -66.8(8)
Fe1 C1 N1 C9 29.5(10)
C9 N1 C5 C6 1.1(12)
C1 N1 C5 C6 -175.5(8)
N1 C5 C6 C7 -2.1(14)
C5 C6 C7 C8 0.3(14)
C6 C7 C8 C9 2.2(14)
C5 N1 C9 C8 1.5(12)
C1 N1 C9 C8 178.1(7)
C7 C8 C9 N1 -3.1(13)
C4 Fe1 C11 C15 135.2(5)
C3 Fe1 C11 C15 91.7(6)
C1 Fe1 C11 C15 -113.5(17)
C13 Fe1 C11 C15 -81.8(6)
C14 Fe1 C11 C15 -37.4(5)
C12 Fe1 C11 C15 -119.3(8)
Fe3 Fe1 C11 C15 51.8(7)
Fe2 Fe1 C11 C15 178.1(4)
C4 Fe1 C11 C12 -105.5(6)
C3 Fe1 C11 C12 -149.0(6)
C1 Fe1 C11 C12 6(2)
C13 Fe1 C11 C12 37.5(6)
C14 Fe1 C11 C12 81.9(6)
C15 Fe1 C11 C12 119.3(8)
Fe3 Fe1 C11 C12 171.1(5)
Fe2 Fe1 C11 C12 -62.6(6)
C4 Fe1 C11 C10 15.9(10)
C3 Fe1 C11 C10 -27.6(10)
C1 Fe1 C11 C10 127.1(17)
C13 Fe1 C11 C10 158.9(11)
C14 Fe1 C11 C10 -156.7(11)
C15 Fe1 C11 C10 -119.3(12)
C12 Fe1 C11 C10 121.4(12)
Fe3 Fe1 C11 C10 -67.6(10)
Fe2 Fe1 C11 C10 58.8(10)
C15 C11 C12 C13 -0.7(10)
C10 C11 C12 C13 177.7(9)
Fe1 C11 C12 C13 -59.5(6)
C15 C11 C12 Fe1 58.8(6)
C10 C11 C12 Fe1 -122.8(9)
C4 Fe1 C12 C13 -160.6(5)
C3 Fe1 C12 C13 161.3(5)
C1 Fe1 C12 C13 -60.2(7)
C14 Fe1 C12 C13 38.3(5)
C15 Fe1 C12 C13 81.6(6)
C11 Fe1 C12 C13 118.4(8)
Fe3 Fe1 C12 C13 53(3)
Fe2 Fe1 C12 C13 -109.3(5)
C4 Fe1 C12 C11 80.9(6)
C3 Fe1 C12 C11 42.8(7)
C1 Fe1 C12 C11 -178.6(5)
C13 Fe1 C12 C11 -118.4(8)
C14 Fe1 C12 C11 -80.2(6)
C15 Fe1 C12 C11 -36.8(5)
Fe3 Fe1 C12 C11 -66(3)
Fe2 Fe1 C12 C11 132.3(5)
C11 C12 C13 C14 0.3(10)
Fe1 C12 C13 C14 -60.9(6)
C11 C12 C13 Fe1 61.2(6)
C4 Fe1 C13 C12 29.7(8)
C3 Fe1 C13 C12 -61.7(15)
C1 Fe1 C13 C12 137.1(6)
C14 Fe1 C13 C12 -118.5(8)
C15 Fe1 C13 C12 -79.9(6)
C11 Fe1 C13 C12 -37.3(6)
Fe3 Fe1 C13 C12 -172.4(4)
Fe2 Fe1 C13 C12 83.0(6)
C4 Fe1 C13 C14 148.2(5)
C3 Fe1 C13 C14 56.8(15)
C1 Fe1 C13 C14 -104.4(5)
C15 Fe1 C13 C14 38.6(5)
C12 Fe1 C13 C14 118.5(8)
C11 Fe1 C13 C14 81.2(5)
Fe3 Fe1 C13 C14 -53.9(6)
Fe2 Fe1 C13 C14 -158.5(4)
C12 C13 C14 C15 0.2(9)
Fe1 C13 C14 C15 -62.0(6)
C12 C13 C14 Fe1 62.2(6)
C4 Fe1 C14 C15 15.0(13)
C3 Fe1 C14 C15 -46.5(7)
C1 Fe1 C14 C15 -154.1(5)
C13 Fe1 C14 C15 116.3(7)
C12 Fe1 C14 C15 79.2(6)
C11 Fe1 C14 C15 36.7(6)
Fe3 Fe1 C14 C15 -99.1(5)
Fe2 Fe1 C14 C15 155.4(5)
C4 Fe1 C14 C13 -101.3(10)
C3 Fe1 C14 C13 -162.8(5)
C1 Fe1 C14 C13 89.6(5)
C15 Fe1 C14 C13 -116.3(7)
C12 Fe1 C14 C13 -37.1(5)
C11 Fe1 C14 C13 -79.6(5)
Fe3 Fe1 C14 C13 144.6(4)
Fe2 Fe1 C14 C13 39.2(7)
C12 C11 C15 C14 0.9(10)
C10 C11 C15 C14 -177.6(8)
Fe1 C11 C15 C14 60.0(6)
C12 C11 C15 Fe1 -59.2(6)
C10 C11 C15 Fe1 122.4(9)
C13 C14 C15 C11 -0.7(9)
Fe1 C14 C15 C11 -61.7(6)
C13 C14 C15 Fe1 61.0(5)
C4 Fe1 C15 C11 -54.7(6)
C3 Fe1 C15 C11 -95.2(6)
C1 Fe1 C15 C11 163.5(6)
C13 Fe1 C15 C11 79.9(6)
C14 Fe1 C15 C11 119.3(8)
C12 Fe1 C15 C11 36.9(6)
Fe3 Fe1 C15 C11 -146.4(5)
Fe2 Fe1 C15 C11 -5.6(13)
C4 Fe1 C15 C14 -174.0(5)
C3 Fe1 C15 C14 145.6(6)
C1 Fe1 C15 C14 44.3(8)
C13 Fe1 C15 C14 -39.4(5)
C12 Fe1 C15 C14 -82.4(6)
C11 Fe1 C15 C14 -119.3(8)
Fe3 Fe1 C15 C14 94.3(5)
Fe2 Fe1 C15 C14 -124.9(9)
C4 Fe2 C17 C21 26.3(8)
C1 Fe2 C17 C21 175.6(5)
C2 Fe2 C17 C21 132.8(5)
C18 Fe2 C17 C21 -116.5(7)
C20 Fe2 C17 C21 -37.6(5)
C19 Fe2 C17 C21 -80.3(6)
Fe1 Fe2 C17 C21 -113.9(9)
Fe4 Fe2 C17 C21 81.7(5)
C4 Fe2 C17 C18 142.8(6)
C1 Fe2 C17 C18 -67.9(6)
C2 Fe2 C17 C18 -110.7(5)
C21 Fe2 C17 C18 116.5(7)
C20 Fe2 C17 C18 79.0(5)
C19 Fe2 C17 C18 36.3(5)
Fe1 Fe2 C17 C18 2.7(12)
Fe4 Fe2 C17 C18 -161.7(4)
C4 Fe2 C17 C16 -96.8(9)
C1 Fe2 C17 C16 52.6(9)
C2 Fe2 C17 C16 9.8(8)
C21 Fe2 C17 C16 -123.0(10)
C18 Fe2 C17 C16 120.4(10)
C20 Fe2 C17 C16 -160.6(9)
C19 Fe2 C17 C16 156.7(9)
Fe1 Fe2 C17 C16 123.1(9)
Fe4 Fe2 C17 C16 -41.3(8)
C21 C17 C18 C19 -1.3(9)
C16 C17 C18 C19 175.3(8)
Fe2 C17 C18 C19 -61.1(6)
C21 C17 C18 Fe2 59.9(5)
C16 C17 C18 Fe2 -123.6(9)
C4 Fe2 C18 C19 14.9(11)
C1 Fe2 C18 C19 -111.4(6)
C2 Fe2 C18 C19 -156.5(5)
C21 Fe2 C18 C19 81.7(6)
C20 Fe2 C18 C19 37.5(5)
C17 Fe2 C18 C19 120.2(7)
Fe1 Fe2 C18 C19 -58.9(6)
Fe4 Fe2 C18 C19 153.5(5)
C4 Fe2 C18 C17 -105.3(9)
C1 Fe2 C18 C17 128.4(5)
C2 Fe2 C18 C17 83.3(5)
C21 Fe2 C18 C17 -38.5(5)
C20 Fe2 C18 C17 -82.7(5)
C19 Fe2 C18 C17 -120.2(7)
Fe1 Fe2 C18 C17 -179.2(4)
Fe4 Fe2 C18 C17 33.3(7)
C17 C18 C19 C20 1.3(9)
Fe2 C18 C19 C20 -59.5(6)
C17 C18 C19 Fe2 60.8(6)
C4 Fe2 C19 C18 -173.3(5)
C1 Fe2 C19 C18 82.2(6)
C2 Fe2 C19 C18 42.6(9)
C21 Fe2 C19 C18 -80.0(6)
C20 Fe2 C19 C18 -118.6(8)
C17 Fe2 C19 C18 -36.9(5)
Fe1 Fe2 C19 C18 134.7(5)
Fe4 Fe2 C19 C18 -124.4(8)
C4 Fe2 C19 C20 -54.7(6)
C1 Fe2 C19 C20 -159.2(5)
C2 Fe2 C19 C20 161.2(6)
C21 Fe2 C19 C20 38.6(5)
C18 Fe2 C19 C20 118.6(8)
C17 Fe2 C19 C20 81.7(6)
Fe1 Fe2 C19 C20 -106.7(5)
Fe4 Fe2 C19 C20 -5.8(12)
C18 C19 C20 C21 -0.8(9)
Fe2 C19 C20 C21 -60.3(6)
C18 C19 C20 Fe2 59.5(6)
C4 Fe2 C20 C19 134.0(5)
C1 Fe2 C20 C19 38.8(9)
C2 Fe2 C20 C19 -128.2(14)
C21 Fe2 C20 C19 -117.6(7)
C18 Fe2 C20 C19 -37.3(5)
C17 Fe2 C20 C19 -80.7(6)
Fe1 Fe2 C20 C19 83.9(5)
Fe4 Fe2 C20 C19 178.0(4)
C4 Fe2 C20 C21 -108.4(5)
C1 Fe2 C20 C21 156.4(6)
C2 Fe2 C20 C21 -10.5(16)
C18 Fe2 C20 C21 80.4(5)
C17 Fe2 C20 C21 36.9(5)
C19 Fe2 C20 C21 117.6(7)
Fe1 Fe2 C20 C21 -158.4(4)
Fe4 Fe2 C20 C21 -64.4(5)
C18 C17 C21 C20 0.8(9)
C16 C17 C21 C20 -175.7(9)
Fe2 C17 C21 C20 60.8(6)
C18 C17 C21 Fe2 -60.1(5)
C16 C17 C21 Fe2 123.4(9)
C19 C20 C21 C17 0.0(9)
Fe2 C20 C21 C17 -61.6(6)
C19 C20 C21 Fe2 61.6(6)
C4 Fe2 C21 C17 -163.2(5)
C1 Fe2 C21 C17 -13.0(14)
C2 Fe2 C21 C17 -63.6(6)
C18 Fe2 C21 C17 38.8(5)
C20 Fe2 C21 C17 119.3(7)
C19 Fe2 C21 C17 81.7(6)
Fe1 Fe2 C21 C17 156.1(4)
Fe4 Fe2 C21 C17 -110.2(5)
C4 Fe2 C21 C20 77.5(5)
C1 Fe2 C21 C20 -132.3(11)
C2 Fe2 C21 C20 177.1(5)
C18 Fe2 C21 C20 -80.5(5)
C17 Fe2 C21 C20 -119.3(7)
C19 Fe2 C21 C20 -37.7(5)
Fe1 Fe2 C21 C20 36.7(7)
Fe4 Fe2 C21 C20 130.5(4)
C3 Fe3 C23 C24 -55.4(12)
C1 Fe3 C23 C24 102.8(5)
C2 Fe3 C23 C24 148.6(5)
C25 Fe3 C23 C24 -38.5(6)
C26 Fe3 C23 C24 -82.3(6)
C27 Fe3 C23 C24 -120.2(7)
Fe1 Fe3 C23 C24 50.8(6)
Fe4 Fe3 C23 C24 -164.0(4)
C3 Fe3 C23 C27 64.8(12)
C1 Fe3 C23 C27 -137.0(5)
C2 Fe3 C23 C27 -91.2(5)
C25 Fe3 C23 C27 81.7(6)
C26 Fe3 C23 C27 38.0(5)
C24 Fe3 C23 C27 120.2(7)
Fe1 Fe3 C23 C27 171.1(4)
Fe4 Fe3 C23 C27 -43.8(6)
C3 Fe3 C23 C22 -176.7(10)
C1 Fe3 C23 C22 -18.4(10)
C2 Fe3 C23 C22 27.3(10)
C25 Fe3 C23 C22 -159.7(10)
C26 Fe3 C23 C22 156.5(10)
C27 Fe3 C23 C22 118.5(11)
C24 Fe3 C23 C22 -121.3(11)
Fe1 Fe3 C23 C22 -70.4(10)
Fe4 Fe3 C23 C22 74.7(10)
C27 C23 C24 C25 1.0(10)
C22 C23 C24 C25 -177.1(8)
Fe3 C23 C24 C25 59.1(6)
C27 C23 C24 Fe3 -58.1(6)
C22 C23 C24 Fe3 123.8(9)
C3 Fe3 C24 C23 160.8(5)
C1 Fe3 C24 C23 -90.3(5)
C2 Fe3 C24 C23 -47.8(7)
C25 Fe3 C24 C23 117.6(8)
C26 Fe3 C24 C23 79.7(6)
C27 Fe3 C24 C23 36.6(5)
Fe1 Fe3 C24 C23 -145.2(4)
Fe4 Fe3 C24 C23 72.9(14)
C3 Fe3 C24 C25 43.2(7)
C1 Fe3 C24 C25 152.1(6)
C2 Fe3 C24 C25 -165.4(6)
C26 Fe3 C24 C25 -37.9(6)
C27 Fe3 C24 C25 -81.0(6)
C23 Fe3 C24 C25 -117.6(8)
Fe1 Fe3 C24 C25 97.2(6)
Fe4 Fe3 C24 C25 -44.7(16)
C23 C24 C25 C26 0.7(10)
Fe3 C24 C25 C26 62.2(6)
C23 C24 C25 Fe3 -61.5(6)
C3 Fe3 C25 C26 94.1(6)
C1 Fe3 C25 C26 -164.8(6)
C2 Fe3 C25 C26 -38(2)
C27 Fe3 C25 C26 -37.8(5)
C24 Fe3 C25 C26 -118.2(8)
C23 Fe3 C25 C26 -80.7(6)
Fe1 Fe3 C25 C26 146.9(5)
Fe4 Fe3 C25 C26 51.1(7)
C3 Fe3 C25 C24 -147.8(6)
C1 Fe3 C25 C24 -46.6(8)
C2 Fe3 C25 C24 81(2)
C26 Fe3 C25 C24 118.2(8)
C27 Fe3 C25 C24 80.4(6)
C23 Fe3 C25 C24 37.4(5)
Fe1 Fe3 C25 C24 -95.0(5)
Fe4 Fe3 C25 C24 169.3(4)
C24 C25 C26 C27 -2.1(10)
Fe3 C25 C26 C27 60.8(6)
C24 C25 C26 Fe3 -62.9(6)
C3 Fe3 C26 C25 -91.6(6)
C1 Fe3 C26 C25 111(2)
C2 Fe3 C26 C25 171.9(5)
C27 Fe3 C26 C25 117.9(8)
C24 Fe3 C26 C25 37.9(5)
C23 Fe3 C26 C25 80.3(6)
Fe1 Fe3 C26 C25 -50.3(7)
Fe4 Fe3 C26 C25 -143.5(5)
C3 Fe3 C26 C27 150.5(5)
C1 Fe3 C26 C27 -7(2)
C2 Fe3 C26 C27 53.9(7)
C25 Fe3 C26 C27 -117.9(8)
C24 Fe3 C26 C27 -80.1(6)
C23 Fe3 C26 C27 -37.7(5)
Fe1 Fe3 C26 C27 -168.3(4)
Fe4 Fe3 C26 C27 98.6(5)
C25 C26 C27 C23 2.7(9)
Fe3 C26 C27 C23 62.5(6)
C25 C26 C27 Fe3 -59.7(6)
C24 C23 C27 C26 -2.3(10)
C22 C23 C27 C26 175.8(8)
Fe3 C23 C27 C26 -61.0(6)
C24 C23 C27 Fe3 58.7(6)
C22 C23 C27 Fe3 -123.2(8)
C3 Fe3 C27 C26 -40.3(7)
C1 Fe3 C27 C26 178.3(5)
C2 Fe3 C27 C26 -141.9(5)
C25 Fe3 C27 C26 38.1(6)
C24 Fe3 C27 C26 81.7(6)
C23 Fe3 C27 C26 117.9(8)
Fe1 Fe3 C27 C26 69.7(19)
Fe4 Fe3 C27 C26 -91.4(5)
C3 Fe3 C27 C23 -158.2(5)
C1 Fe3 C27 C23 60.4(6)
C2 Fe3 C27 C23 100.2(5)
C25 Fe3 C27 C23 -79.8(6)
C26 Fe3 C27 C23 -117.9(8)
C24 Fe3 C27 C23 -36.2(5)
Fe1 Fe3 C27 C23 -48(2)
Fe4 Fe3 C27 C23 150.7(4)
C2 Fe4 C29 C33 -119.7(5)
C3 Fe4 C29 C33 134.7(7)
C4 Fe4 C29 C33 -7.5(12)
C32 Fe4 C29 C33 37.3(5)
C31 Fe4 C29 C33 80.5(5)
C30 Fe4 C29 C33 117.7(8)
Fe2 Fe4 C29 C33 -70.2(5)
Fe3 Fe4 C29 C33 -170.2(4)
C2 Fe4 C29 C30 122.6(6)
C3 Fe4 C29 C30 17.0(10)
C4 Fe4 C29 C30 -125.1(10)
C32 Fe4 C29 C30 -80.4(6)
C31 Fe4 C29 C30 -37.2(6)
C33 Fe4 C29 C30 -117.7(8)
Fe2 Fe4 C29 C30 172.2(5)
Fe3 Fe4 C29 C30 72.2(6)
C2 Fe4 C29 C28 2.8(9)
C3 Fe4 C29 C28 -102.8(10)
C4 Fe4 C29 C28 115.1(11)
C32 Fe4 C29 C28 159.8(10)
C31 Fe4 C29 C28 -157.0(10)
C33 Fe4 C29 C28 122.5(11)
C30 Fe4 C29 C28 -119.8(11)
Fe2 Fe4 C29 C28 52.4(10)
Fe3 Fe4 C29 C28 -47.6(10)
C33 C29 C30 C31 -1.9(10)
C28 C29 C30 C31 -179.4(8)
Fe4 C29 C30 C31 59.0(6)
C33 C29 C30 Fe4 -60.9(6)
C28 C29 C30 Fe4 121.6(9)
C2 Fe4 C30 C29 -67.5(6)
C3 Fe4 C30 C29 -171.6(5)
C4 Fe4 C30 C29 148.2(6)
C32 Fe4 C30 C29 81.2(6)
C31 Fe4 C30 C29 120.0(8)
C33 Fe4 C30 C29 37.7(5)
Fe2 Fe4 C30 C29 -20.4(11)
Fe3 Fe4 C30 C29 -121.0(5)
C2 Fe4 C30 C31 172.5(5)
C3 Fe4 C30 C31 68.4(6)
C4 Fe4 C30 C31 28.2(9)
C32 Fe4 C30 C31 -38.8(5)
C33 Fe4 C30 C31 -82.3(6)
C29 Fe4 C30 C31 -120.0(8)
Fe2 Fe4 C30 C31 -140.3(7)
Fe3 Fe4 C30 C31 119.0(5)
C29 C30 C31 C32 1.4(10)
Fe4 C30 C31 C32 61.6(6)
C29 C30 C31 Fe4 -60.1(6)
C2 Fe4 C31 C32 -131.6(8)
C3 Fe4 C31 C32 121.6(6)
C4 Fe4 C31 C32 79.2(6)
C33 Fe4 C31 C32 -37.6(6)
C30 Fe4 C31 C32 -116.0(8)
C29 Fe4 C31 C32 -79.9(6)
Fe2 Fe4 C31 C32 37.0(9)
Fe3 Fe4 C31 C32 169.6(5)
C2 Fe4 C31 C30 -15.6(10)
C3 Fe4 C31 C30 -122.5(6)
C4 Fe4 C31 C30 -164.8(5)
C32 Fe4 C31 C30 116.0(8)
C33 Fe4 C31 C30 78.3(6)
C29 Fe4 C31 C30 36.1(5)
Fe2 Fe4 C31 C30 152.9(5)
Fe3 Fe4 C31 C30 -74.5(5)
C30 C31 C32 C33 -0.4(10)
Fe4 C31 C32 C33 62.0(6)
C30 C31 C32 Fe4 -62.4(6)
C2 Fe4 C32 C31 136.4(8)
C3 Fe4 C32 C31 -69.0(6)
C4 Fe4 C32 C31 -112.1(6)
C33 Fe4 C32 C31 118.2(8)
C30 Fe4 C32 C31 39.1(6)
C29 Fe4 C32 C31 81.6(6)
Fe2 Fe4 C32 C31 -161.9(5)
Fe3 Fe4 C32 C31 -22.6(10)
C2 Fe4 C32 C33 18.2(11)
C3 Fe4 C32 C33 172.8(5)
C4 Fe4 C32 C33 129.7(6)
C31 Fe4 C32 C33 -118.2(8)
C30 Fe4 C32 C33 -79.0(6)
C29 Fe4 C32 C33 -36.6(6)
Fe2 Fe4 C32 C33 79.9(6)
Fe3 Fe4 C32 C33 -140.8(6)
C30 C29 C33 C32 1.6(9)
C28 C29 C33 C32 179.0(8)
Fe4 C29 C33 C32 -59.5(6)
C30 C29 C33 Fe4 61.1(6)
C28 C29 C33 Fe4 -121.5(9)
C31 C32 C33 C29 -0.7(10)
Fe4 C32 C33 C29 60.8(6)
C31 C32 C33 Fe4 -61.5(6)
C2 Fe4 C33 C29 70.1(6)
C3 Fe4 C33 C29 -134.1(8)
C4 Fe4 C33 C29 177.1(5)
C32 Fe4 C33 C29 -119.2(8)
C31 Fe4 C33 C29 -81.5(6)
C30 Fe4 C33 C29 -37.6(5)
Fe2 Fe4 C33 C29 125.7(5)
Fe3 Fe4 C33 C29 21.2(9)
C2 Fe4 C33 C32 -170.7(6)
C3 Fe4 C33 C32 -14.9(11)
C4 Fe4 C33 C32 -63.7(7)
C31 Fe4 C33 C32 37.7(6)
C30 Fe4 C33 C32 81.6(6)
C29 Fe4 C33 C32 119.2(8)
Fe2 Fe4 C33 C32 -115.1(5)
Fe3 Fe4 C33 C32 140.4(6)
C34 Fe5 Fe6 C37 128.6(4)
C36 Fe5 Fe6 C37 33.0(4)
C47 Fe5 Fe6 C37 -123.8(4)
C48 Fe5 Fe6 C37 -82.8(4)
C46 Fe5 Fe6 C37 -158.2(5)
C44 Fe5 Fe6 C37 -53.4(5)
C45 Fe5 Fe6 C37 -141.5(19)
Fe7 Fe5 Fe6 C37 83.3(3)
C36 Fe5 Fe6 C34 -95.6(4)
C37 Fe5 Fe6 C34 -128.6(4)
C47 Fe5 Fe6 C34 107.7(4)
C48 Fe5 Fe6 C34 148.6(4)
C46 Fe5 Fe6 C34 73.2(5)
C44 Fe5 Fe6 C34 178.1(5)
C45 Fe5 Fe6 C34 89.9(19)
Fe7 Fe5 Fe6 C34 -45.3(3)
C34 Fe5 Fe6 C35 34.0(4)
C36 Fe5 Fe6 C35 -61.6(3)
C37 Fe5 Fe6 C35 -94.6(4)
C47 Fe5 Fe6 C35 141.7(4)
C48 Fe5 Fe6 C35 -177.4(4)
C46 Fe5 Fe6 C35 107.2(4)
C44 Fe5 Fe6 C35 -147.9(5)
C45 Fe5 Fe6 C35 123.9(19)
Fe7 Fe5 Fe6 C35 -11.3(2)
C34 Fe5 Fe6 C53 -169.7(6)
C36 Fe5 Fe6 C53 94.7(5)
C37 Fe5 Fe6 C53 61.7(6)
C47 Fe5 Fe6 C53 -62.0(6)
C48 Fe5 Fe6 C53 -21.1(6)
C46 Fe5 Fe6 C53 -96.5(6)
C44 Fe5 Fe6 C53 8.4(7)
C45 Fe5 Fe6 C53 -80(2)
Fe7 Fe5 Fe6 C53 145.0(5)
C34 Fe5 Fe6 C51 -92.5(5)
C36 Fe5 Fe6 C51 171.8(4)
C37 Fe5 Fe6 C51 138.9(5)
C47 Fe5 Fe6 C51 15.1(4)
C48 Fe5 Fe6 C51 56.0(5)
C46 Fe5 Fe6 C51 -19.3(5)
C44 Fe5 Fe6 C51 85.5(6)
C45 Fe5 Fe6 C51 -2.6(19)
Fe7 Fe5 Fe6 C51 -137.8(4)
C34 Fe5 Fe6 C52 -133.6(6)
C36 Fe5 Fe6 C52 130.8(5)
C37 Fe5 Fe6 C52 97.9(5)
C47 Fe5 Fe6 C52 -25.9(5)
C48 Fe5 Fe6 C52 15.0(5)
C46 Fe5 Fe6 C52 -60.4(6)
C44 Fe5 Fe6 C52 44.5(6)
C45 Fe5 Fe6 C52 -43.6(19)
Fe7 Fe5 Fe6 C52 -178.8(5)
C34 Fe5 Fe6 C54 -176.0(17)
C36 Fe5 Fe6 C54 88.4(16)
C37 Fe5 Fe6 C54 55.4(17)
C47 Fe5 Fe6 C54 -68.3(17)
C48 Fe5 Fe6 C54 -27.4(17)
C46 Fe5 Fe6 C54 -102.8(17)
C44 Fe5 Fe6 C54 2.1(17)
C45 Fe5 Fe6 C54 -86(2)
Fe7 Fe5 Fe6 C54 138.8(16)
C34 Fe5 Fe6 C50 -64.1(6)
C36 Fe5 Fe6 C50 -159.7(5)
C37 Fe5 Fe6 C50 167.3(6)
C47 Fe5 Fe6 C50 43.6(6)
C48 Fe5 Fe6 C50 84.5(6)
C46 Fe5 Fe6 C50 9.1(6)
C44 Fe5 Fe6 C50 114.0(7)
C45 Fe5 Fe6 C50 26(2)
Fe7 Fe5 Fe6 C50 -109.3(5)
C34 Fe5 Fe6 Fe8 83.5(3)
C36 Fe5 Fe6 Fe8 -12.1(2)
C37 Fe5 Fe6 Fe8 -45.0(3)
C47 Fe5 Fe6 Fe8 -168.8(3)
C48 Fe5 Fe6 Fe8 -127.9(3)
C46 Fe5 Fe6 Fe8 156.7(4)
C44 Fe5 Fe6 Fe8 -98.4(4)
C45 Fe5 Fe6 Fe8 173.5(19)
Fe7 Fe5 Fe6 Fe8 38.28(5)
C34 Fe5 Fe7 C36 -131.4(4)
C37 Fe5 Fe7 C36 -35.3(4)
C47 Fe5 Fe7 C36 164.3(7)
C48 Fe5 Fe7 C36 48.3(10)
C46 Fe5 Fe7 C36 141.1(5)
C44 Fe5 Fe7 C36 63.7(5)
C45 Fe5 Fe7 C36 102.0(5)
Fe6 Fe5 Fe7 C36 -85.6(3)
C34 Fe5 Fe7 C35 -34.4(4)
C36 Fe5 Fe7 C35 97.0(4)
C37 Fe5 Fe7 C35 61.6(4)
C47 Fe5 Fe7 C35 -98.8(6)
C48 Fe5 Fe7 C35 145.3(10)
C46 Fe5 Fe7 C35 -121.9(4)
C44 Fe5 Fe7 C35 160.6(5)
C45 Fe5 Fe7 C35 -161.0(5)
Fe6 Fe5 Fe7 C35 11.3(2)
C36 Fe5 Fe7 C34 131.4(5)
C37 Fe5 Fe7 C34 96.1(4)
C47 Fe5 Fe7 C34 -64.3(7)
C48 Fe5 Fe7 C34 179.7(10)
C46 Fe5 Fe7 C34 -87.5(5)
C44 Fe5 Fe7 C34 -164.9(5)
C45 Fe5 Fe7 C34 -126.6(5)
Fe6 Fe5 Fe7 C34 45.8(3)
C34 Fe5 Fe7 C58 62.9(7)
C36 Fe5 Fe7 C58 -165.7(7)
C37 Fe5 Fe7 C58 158.9(7)
C47 Fe5 Fe7 C58 -1.4(9)
C48 Fe5 Fe7 C58 -117.4(11)
C46 Fe5 Fe7 C58 -24.6(7)
C44 Fe5 Fe7 C58 -102.1(8)
C45 Fe5 Fe7 C58 -63.7(8)
Fe6 Fe5 Fe7 C58 108.6(6)
C34 Fe5 Fe7 C59 82.9(4)
C36 Fe5 Fe7 C59 -145.7(5)
C37 Fe5 Fe7 C59 179.0(4)
C47 Fe5 Fe7 C59 18.6(7)
C48 Fe5 Fe7 C59 -97.3(10)
C46 Fe5 Fe7 C59 -4.6(5)
C44 Fe5 Fe7 C59 -82.0(5)
C45 Fe5 Fe7 C59 -43.6(5)
Fe6 Fe5 Fe7 C59 128.7(3)
C34 Fe5 Fe7 C57 177.5(7)
C36 Fe5 Fe7 C57 -51.1(7)
C37 Fe5 Fe7 C57 -86.5(7)
C47 Fe5 Fe7 C57 113.2(9)
C48 Fe5 Fe7 C57 -2.8(12)
C46 Fe5 Fe7 C57 90.0(7)
C44 Fe5 Fe7 C57 12.5(8)
C45 Fe5 Fe7 C57 50.9(7)
Fe6 Fe5 Fe7 C57 -136.7(6)
C34 Fe5 Fe7 C60 121.5(4)
C36 Fe5 Fe7 C60 -107.1(4)
C37 Fe5 Fe7 C60 -142.4(4)
C47 Fe5 Fe7 C60 57.2(6)
C48 Fe5 Fe7 C60 -58.7(10)
C46 Fe5 Fe7 C60 34.1(4)
C44 Fe5 Fe7 C60 -43.4(5)
C45 Fe5 Fe7 C60 -5.0(5)
Fe6 Fe5 Fe7 C60 167.3(3)
C34 Fe5 Fe7 C56 159.6(4)
C36 Fe5 Fe7 C56 -69.0(4)
C37 Fe5 Fe7 C56 -104.3(4)
C47 Fe5 Fe7 C56 95.3(7)
C48 Fe5 Fe7 C56 -20.7(10)
C46 Fe5 Fe7 C56 72.1(4)
C44 Fe5 Fe7 C56 -5.3(5)
C45 Fe5 Fe7 C56 33.1(5)
Fe6 Fe5 Fe7 C56 -154.6(3)
C34 Fe5 Fe7 Fe8 -84.8(3)
C36 Fe5 Fe7 Fe8 46.6(3)
C37 Fe5 Fe7 Fe8 11.2(3)
C47 Fe5 Fe7 Fe8 -149.1(6)
C48 Fe5 Fe7 Fe8 94.9(10)
C46 Fe5 Fe7 Fe8 -172.3(3)
C44 Fe5 Fe7 Fe8 110.2(4)
C45 Fe5 Fe7 Fe8 148.6(4)
Fe6 Fe5 Fe7 Fe8 -39.06(5)
C36 Fe7 Fe8 C35 129.7(4)
C34 Fe7 Fe8 C35 33.6(4)
C58 Fe7 Fe8 C35 -80.8(4)
C59 Fe7 Fe8 C35 -69.0(7)
C57 Fe7 Fe8 C35 -118.6(4)
C60 Fe7 Fe8 C35 -170.9(6)
C56 Fe7 Fe8 C35 -156.3(4)
Fe5 Fe7 Fe8 C35 84.3(3)
C36 Fe7 Fe8 C37 34.0(4)
C35 Fe7 Fe8 C37 -95.7(4)
C34 Fe7 Fe8 C37 -62.1(3)
C58 Fe7 Fe8 C37 -176.5(4)
C59 Fe7 Fe8 C37 -164.7(7)
C57 Fe7 Fe8 C37 145.7(4)
C60 Fe7 Fe8 C37 93.4(6)
C56 Fe7 Fe8 C37 108.0(4)
Fe5 Fe7 Fe8 C37 -11.4(3)
C35 Fe7 Fe8 C36 -129.7(4)
C34 Fe7 Fe8 C36 -96.1(4)
C58 Fe7 Fe8 C36 149.5(4)
C59 Fe7 Fe8 C36 161.3(7)
C57 Fe7 Fe8 C36 111.7(4)
C60 Fe7 Fe8 C36 59.4(6)
C56 Fe7 Fe8 C36 74.0(4)
Fe5 Fe7 Fe8 C36 -45.4(3)
C36 Fe7 Fe8 C64 -137.0(4)
C35 Fe7 Fe8 C64 93.3(4)
C34 Fe7 Fe8 C64 126.9(4)
C58 Fe7 Fe8 C64 12.4(4)
C59 Fe7 Fe8 C64 24.3(7)
C57 Fe7 Fe8 C64 -25.3(4)
C60 Fe7 Fe8 C64 -77.6(6)
C56 Fe7 Fe8 C64 -63.0(4)
Fe5 Fe7 Fe8 C64 177.5(3)
C36 Fe7 Fe8 C65 -168.2(5)
C35 Fe7 Fe8 C65 62.1(5)
C34 Fe7 Fe8 C65 95.7(5)
C58 Fe7 Fe8 C65 -18.7(5)
C59 Fe7 Fe8 C65 -6.9(8)
C57 Fe7 Fe8 C65 -56.5(5)
C60 Fe7 Fe8 C65 -108.8(7)
C56 Fe7 Fe8 C65 -94.2(5)
Fe5 Fe7 Fe8 C65 146.4(4)
C36 Fe7 Fe8 C63 -96.0(4)
C35 Fe7 Fe8 C63 134.4(4)
C34 Fe7 Fe8 C63 168.0(4)
C58 Fe7 Fe8 C63 53.5(4)
C59 Fe7 Fe8 C63 65.3(7)
C57 Fe7 Fe8 C63 15.8(4)
C60 Fe7 Fe8 C63 -36.5(6)
C56 Fe7 Fe8 C63 -21.9(4)
Fe5 Fe7 Fe8 C63 -141.4(3)
C36 Fe7 Fe8 C66 -116(2)
C35 Fe7 Fe8 C66 114(2)
C34 Fe7 Fe8 C66 148(2)
C58 Fe7 Fe8 C66 33(2)
C59 Fe7 Fe8 C66 45(2)
C57 Fe7 Fe8 C66 -4(2)
C60 Fe7 Fe8 C66 -57(2)
C56 Fe7 Fe8 C66 -42(2)
Fe5 Fe7 Fe8 C66 -162(2)
C36 Fe7 Fe8 C62 -66.3(5)
C35 Fe7 Fe8 C62 164.1(5)
C34 Fe7 Fe8 C62 -162.3(5)
C58 Fe7 Fe8 C62 83.2(5)
C59 Fe7 Fe8 C62 95.0(7)
C57 Fe7 Fe8 C62 45.4(5)
C60 Fe7 Fe8 C62 -6.8(7)
C56 Fe7 Fe8 C62 7.7(5)
Fe5 Fe7 Fe8 C62 -111.7(4)
C36 Fe7 Fe8 Fe6 83.7(3)
C35 Fe7 Fe8 Fe6 -45.9(3)
C34 Fe7 Fe8 Fe6 -12.3(2)
C58 Fe7 Fe8 Fe6 -126.8(3)
C59 Fe7 Fe8 Fe6 -115.0(6)
C57 Fe7 Fe8 Fe6 -164.5(3)
C60 Fe7 Fe8 Fe6 143.2(6)
C56 Fe7 Fe8 Fe6 157.8(3)
Fe5 Fe7 Fe8 Fe6 38.32(5)
C37 Fe6 Fe8 C35 -132.3(5)
C34 Fe6 Fe8 C35 -34.0(4)
C53 Fe6 Fe8 C35 147.2(5)
C51 Fe6 Fe8 C35 81.3(12)
C52 Fe6 Fe8 C35 167.8(6)
C54 Fe6 Fe8 C35 106.5(5)
C50 Fe6 Fe8 C35 74.5(5)
Fe5 Fe6 Fe8 C35 -85.4(3)
C34 Fe6 Fe8 C37 98.3(4)
C35 Fe6 Fe8 C37 132.3(5)
C53 Fe6 Fe8 C37 -80.5(5)
C51 Fe6 Fe8 C37 -146.4(12)
C52 Fe6 Fe8 C37 -59.9(7)
C54 Fe6 Fe8 C37 -121.2(5)
C50 Fe6 Fe8 C37 -153.2(5)
Fe5 Fe6 Fe8 C37 46.8(3)
C37 Fe6 Fe8 C36 -34.8(4)
C34 Fe6 Fe8 C36 63.4(3)
C35 Fe6 Fe8 C36 97.5(4)
C53 Fe6 Fe8 C36 -115.3(5)
C51 Fe6 Fe8 C36 178.8(12)
C52 Fe6 Fe8 C36 -94.7(6)
C54 Fe6 Fe8 C36 -156.0(4)
C50 Fe6 Fe8 C36 172.0(4)
Fe5 Fe6 Fe8 C36 12.0(2)
C37 Fe6 Fe8 C64 167.9(6)
C34 Fe6 Fe8 C64 -93.8(5)
C35 Fe6 Fe8 C64 -59.8(6)
C53 Fe6 Fe8 C64 87.4(6)
C51 Fe6 Fe8 C64 21.5(13)
C52 Fe6 Fe8 C64 108.0(7)
C54 Fe6 Fe8 C64 46.7(6)
C50 Fe6 Fe8 C64 14.7(6)
Fe5 Fe6 Fe8 C64 -145.2(4)
C37 Fe6 Fe8 C65 139.0(5)
C34 Fe6 Fe8 C65 -122.7(4)
C35 Fe6 Fe8 C65 -88.7(5)
C53 Fe6 Fe8 C65 58.5(5)
C51 Fe6 Fe8 C65 -7.4(13)
C52 Fe6 Fe8 C65 79.1(7)
C54 Fe6 Fe8 C65 17.8(5)
C50 Fe6 Fe8 C65 -14.2(5)
Fe5 Fe6 Fe8 C65 -174.2(4)
C37 Fe6 Fe8 C63 92.5(16)
C34 Fe6 Fe8 C63 -169.3(16)
C35 Fe6 Fe8 C63 -135.2(16)
C53 Fe6 Fe8 C63 12.0(16)
C51 Fe6 Fe8 C63 -54(2)
C52 Fe6 Fe8 C63 32.6(17)
C54 Fe6 Fe8 C63 -28.7(16)
C50 Fe6 Fe8 C63 -60.7(16)
Fe5 Fe6 Fe8 C63 139.3(16)
C37 Fe6 Fe8 C66 97.4(5)
C34 Fe6 Fe8 C66 -164.3(4)
C35 Fe6 Fe8 C66 -130.3(5)
C53 Fe6 Fe8 C66 17.0(5)
C51 Fe6 Fe8 C66 -48.9(12)
C52 Fe6 Fe8 C66 37.6(7)
C54 Fe6 Fe8 C66 -23.8(5)
C50 Fe6 Fe8 C66 -55.7(5)
Fe5 Fe6 Fe8 C66 144.3(4)
C37 Fe6 Fe8 C62 65.9(5)
C34 Fe6 Fe8 C62 164.1(4)
C35 Fe6 Fe8 C62 -161.8(5)
C53 Fe6 Fe8 C62 -14.6(6)
C51 Fe6 Fe8 C62 -80.5(12)
C52 Fe6 Fe8 C62 6.0(7)
C54 Fe6 Fe8 C62 -55.3(6)
C50 Fe6 Fe8 C62 -87.3(5)
Fe5 Fe6 Fe8 C62 112.7(4)
C37 Fe6 Fe8 Fe7 -85.9(3)
C34 Fe6 Fe8 Fe7 12.4(2)
C35 Fe6 Fe8 Fe7 46.4(3)
C53 Fe6 Fe8 Fe7 -166.3(4)
C51 Fe6 Fe8 Fe7 127.7(12)
C52 Fe6 Fe8 Fe7 -145.7(5)
C54 Fe6 Fe8 Fe7 152.9(4)
C50 Fe6 Fe8 Fe7 120.9(4)
Fe5 Fe6 Fe8 Fe7 -39.03(5)
C36 Fe5 C34 C35 22.9(6)
C37 Fe5 C34 C35 -20.8(6)
C47 Fe5 C34 C35 -149.3(6)
C48 Fe5 C34 C35 -121.9(8)
C46 Fe5 C34 C35 169.9(6)
C44 Fe5 C34 C35 127.7(14)
C45 Fe5 C34 C35 135.8(6)
Fe6 Fe5 C34 C35 -57.5(5)
Fe7 Fe5 C34 C35 57.9(5)
C36 Fe5 C34 N2 -158.7(7)
C37 Fe5 C34 N2 157.5(7)
C47 Fe5 C34 N2 29.0(8)
C48 Fe5 C34 N2 56.5(10)
C46 Fe5 C34 N2 -11.7(8)
C44 Fe5 C34 N2 -53.9(18)
C45 Fe5 C34 N2 -45.8(8)
Fe6 Fe5 C34 N2 120.9(7)
Fe7 Fe5 C34 N2 -123.7(8)
C36 Fe5 C34 Fe6 80.4(3)
C37 Fe5 C34 Fe6 36.7(3)
C47 Fe5 C34 Fe6 -91.8(4)
C48 Fe5 C34 Fe6 -64.4(7)
C46 Fe5 C34 Fe6 -132.6(3)
C44 Fe5 C34 Fe6 -174.8(14)
C45 Fe5 C34 Fe6 -166.7(4)
Fe7 Fe5 C34 Fe6 115.5(3)
C36 Fe5 C34 Fe7 -35.0(3)
C37 Fe5 C34 Fe7 -78.8(3)
C47 Fe5 C34 Fe7 152.7(3)
C48 Fe5 C34 Fe7 -179.8(6)
C46 Fe5 C34 Fe7 112.0(4)
C44 Fe5 C34 Fe7 69.8(15)
C45 Fe5 C34 Fe7 77.9(5)
Fe6 Fe5 C34 Fe7 -115.5(3)
C37 Fe6 C34 C35 87.8(5)
C53 Fe6 C34 C35 -151(3)
C51 Fe6 C34 C35 -127.0(5)
C52 Fe6 C34 C35 -160.1(6)
C54 Fe6 C34 C35 -55.0(8)
C50 Fe6 C34 C35 -84.5(6)
Fe5 Fe6 C34 C35 126.3(5)
Fe8 Fe6 C34 C35 38.0(4)
C37 Fe6 C34 N2 -166.0(6)
C35 Fe6 C34 N2 106.2(7)
C53 Fe6 C34 N2 -44(3)
C51 Fe6 C34 N2 -20.8(7)
C52 Fe6 C34 N2 -54.0(8)
C54 Fe6 C34 N2 51.2(9)
C50 Fe6 C34 N2 21.7(7)
Fe5 Fe6 C34 N2 -127.5(7)
Fe8 Fe6 C34 N2 144.1(6)
C37 Fe6 C34 Fe5 -38.5(3)
C35 Fe6 C34 Fe5 -126.3(5)
C53 Fe6 C34 Fe5 83(3)
C51 Fe6 C34 Fe5 106.7(4)
C52 Fe6 C34 Fe5 73.5(6)
C54 Fe6 C34 Fe5 178.7(5)
C50 Fe6 C34 Fe5 149.2(4)
Fe8 Fe6 C34 Fe5 -88.4(2)
C37 Fe6 C34 Fe7 33.5(4)
C35 Fe6 C34 Fe7 -54.4(4)
C53 Fe6 C34 Fe7 155(3)
C51 Fe6 C34 Fe7 178.6(4)
C52 Fe6 C34 Fe7 145.5(5)
C54 Fe6 C34 Fe7 -109.4(6)
C50 Fe6 C34 Fe7 -138.8(4)
Fe5 Fe6 C34 Fe7 72.0(3)
Fe8 Fe6 C34 Fe7 -16.4(3)
C36 Fe7 C34 C35 -90.0(5)
C58 Fe7 C34 C35 79.1(5)
C59 Fe7 C34 C35 117.6(5)
C57 Fe7 C34 C35 56.4(9)
C60 Fe7 C34 C35 154.7(5)
C56 Fe7 C34 C35 169.6(9)
Fe8 Fe7 C34 C35 -38.0(4)
Fe5 Fe7 C34 C35 -125.7(5)
C36 Fe7 C34 N2 164.4(7)
C35 Fe7 C34 N2 -105.6(8)
C58 Fe7 C34 N2 -26.5(8)
C59 Fe7 C34 N2 11.9(7)
C57 Fe7 C34 N2 -49.2(11)
C60 Fe7 C34 N2 49.1(8)
C56 Fe7 C34 N2 64.0(12)
Fe8 Fe7 C34 N2 -143.6(6)
Fe5 Fe7 C34 N2 128.7(7)
C36 Fe7 C34 Fe5 35.7(3)
C35 Fe7 C34 Fe5 125.7(5)
C58 Fe7 C34 Fe5 -155.2(3)
C59 Fe7 C34 Fe5 -116.7(3)
C57 Fe7 C34 Fe5 -177.9(6)
C60 Fe7 C34 Fe5 -79.5(4)
C56 Fe7 C34 Fe5 -64.7(10)
Fe8 Fe7 C34 Fe5 87.8(2)
C36 Fe7 C34 Fe6 -35.4(4)
C35 Fe7 C34 Fe6 54.6(4)
C58 Fe7 C34 Fe6 133.7(4)
C59 Fe7 C34 Fe6 172.2(4)
C57 Fe7 C34 Fe6 111.0(7)
C60 Fe7 C34 Fe6 -150.6(4)
C56 Fe7 C34 Fe6 -135.8(9)
Fe8 Fe7 C34 Fe6 16.6(3)
Fe5 Fe7 C34 Fe6 -71.1(3)
N2 C34 C35 Fe8 179.9(5)
Fe5 C34 C35 Fe8 -1.5(8)
Fe6 C34 C35 Fe8 -63.5(5)
Fe7 C34 C35 Fe8 61.9(5)
N2 C34 C35 Fe7 118.0(6)
Fe5 C34 C35 Fe7 -63.4(4)
Fe6 C34 C35 Fe7 -125.5(3)
N2 C34 C35 Fe6 -116.6(6)
Fe5 C34 C35 Fe6 62.0(4)
Fe7 C34 C35 Fe6 125.5(3)
C37 Fe8 C35 C34 23.5(7)
C36 Fe8 C35 C34 -20.6(7)
C64 Fe8 C35 C34 -157.7(6)
C65 Fe8 C35 C34 162.4(7)
C63 Fe8 C35 C34 -132.1(6)
C66 Fe8 C35 C34 134.4(7)
C62 Fe8 C35 C34 172.3(12)
Fe7 Fe8 C35 C34 -57.0(6)
Fe6 Fe8 C35 C34 57.6(5)
C37 Fe8 C35 Fe7 80.5(3)
C36 Fe8 C35 Fe7 36.5(3)
C64 Fe8 C35 Fe7 -100.7(3)
C65 Fe8 C35 Fe7 -140.6(4)
C63 Fe8 C35 Fe7 -75.1(5)
C66 Fe8 C35 Fe7 -168.6(4)
C62 Fe8 C35 Fe7 -130.6(14)
Fe6 Fe8 C35 Fe7 114.7(3)
C37 Fe8 C35 Fe6 -34.1(3)
C36 Fe8 C35 Fe6 -78.2(3)
C64 Fe8 C35 Fe6 144.6(3)
C65 Fe8 C35 Fe6 104.7(4)
C63 Fe8 C35 Fe6 170.2(4)
C66 Fe8 C35 Fe6 76.8(5)
C62 Fe8 C35 Fe6 114.7(14)
Fe7 Fe8 C35 Fe6 -114.7(3)
C36 Fe7 C35 C34 89.7(5)
C58 Fe7 C35 C34 -115.4(5)
C59 Fe7 C35 C34 -78.7(5)
C57 Fe7 C35 C34 -154.2(4)
C60 Fe7 C35 C34 -62.8(9)
C56 Fe7 C35 C34 -171.6(7)
Fe8 Fe7 C35 C34 127.3(5)
Fe5 Fe7 C35 C34 39.1(4)
C36 Fe7 C35 Fe8 -37.6(3)
C34 Fe7 C35 Fe8 -127.3(5)
C58 Fe7 C35 Fe8 117.3(3)
C59 Fe7 C35 Fe8 154.0(3)
C57 Fe7 C35 Fe8 78.5(4)
C60 Fe7 C35 Fe8 169.9(7)
C56 Fe7 C35 Fe8 61.1(8)
Fe5 Fe7 C35 Fe8 -88.16(19)
C36 Fe7 C35 Fe6 35.6(4)
C34 Fe7 C35 Fe6 -54.1(4)
C58 Fe7 C35 Fe6 -169.5(4)
C59 Fe7 C35 Fe6 -132.8(4)
C57 Fe7 C35 Fe6 151.7(4)
C60 Fe7 C35 Fe6 -116.8(7)
C56 Fe7 C35 Fe6 134.3(7)
Fe8 Fe7 C35 Fe6 73.2(3)
Fe5 Fe7 C35 Fe6 -14.9(3)
C37 Fe6 C35 C34 -91.7(5)
C53 Fe6 C35 C34 173.2(7)
C51 Fe6 C35 C34 73.3(6)
C52 Fe6 C35 C34 84(2)
C54 Fe6 C35 C34 147.1(6)
C50 Fe6 C35 C34 108.3(6)
Fe5 Fe6 C35 C34 -39.1(4)
Fe8 Fe6 C35 C34 -126.6(5)
C37 Fe6 C35 Fe8 34.9(3)
C34 Fe6 C35 Fe8 126.6(5)
C53 Fe6 C35 Fe8 -60.2(8)
C51 Fe6 C35 Fe8 -160.1(4)
C52 Fe6 C35 Fe8 -149.1(19)
C54 Fe6 C35 Fe8 -86.3(5)
C50 Fe6 C35 Fe8 -125.1(4)
Fe5 Fe6 C35 Fe8 87.4(2)
C37 Fe6 C35 Fe7 -37.4(4)
C34 Fe6 C35 Fe7 54.3(4)
C53 Fe6 C35 Fe7 -132.5(7)
C51 Fe6 C35 Fe7 127.6(5)
C52 Fe6 C35 Fe7 138.6(19)
C54 Fe6 C35 Fe7 -158.6(5)
C50 Fe6 C35 Fe7 162.6(5)
Fe5 Fe6 C35 Fe7 15.1(3)
Fe8 Fe6 C35 Fe7 -72.3(3)
C35 Fe7 C36 C37 -18.9(6)
C34 Fe7 C36 C37 24.5(6)
C58 Fe7 C36 C37 -133.5(8)
C59 Fe7 C36 C37 140.4(7)
C57 Fe7 C36 C37 -139.4(6)
C60 Fe7 C36 C37 149.5(6)
C56 Fe7 C36 C37 -174.8(6)
Fe8 Fe7 C36 C37 -55.0(6)
Fe5 Fe7 C36 C37 59.7(5)
C35 Fe7 C36 Fe5 -78.6(3)
C34 Fe7 C36 Fe5 -35.2(3)
C58 Fe7 C36 Fe5 166.8(7)
C59 Fe7 C36 Fe5 80.7(7)
C57 Fe7 C36 Fe5 160.9(3)
C60 Fe7 C36 Fe5 89.8(3)
C56 Fe7 C36 Fe5 125.5(3)
Fe8 Fe7 C36 Fe5 -114.7(3)
C35 Fe7 C36 Fe8 36.1(3)
C34 Fe7 C36 Fe8 79.5(3)
C58 Fe7 C36 Fe8 -78.5(8)
C59 Fe7 C36 Fe8 -164.6(5)
C57 Fe7 C36 Fe8 -84.4(4)
C60 Fe7 C36 Fe8 -155.5(3)
C56 Fe7 C36 Fe8 -119.8(3)
Fe5 Fe7 C36 Fe8 114.7(3)
C34 Fe5 C36 C37 -88.6(5)
C47 Fe5 C36 C37 73.7(10)
C48 Fe5 C36 C37 70.8(5)
C46 Fe5 C36 C37 157.6(6)
C44 Fe5 C36 C37 104.4(5)
C45 Fe5 C36 C37 142.0(5)
Fe6 Fe5 C36 C37 -36.9(4)
Fe7 Fe5 C36 C37 -124.4(5)
C34 Fe5 C36 Fe7 35.9(3)
C37 Fe5 C36 Fe7 124.4(5)
C47 Fe5 C36 Fe7 -161.9(8)
C48 Fe5 C36 Fe7 -164.8(3)
C46 Fe5 C36 Fe7 -78.0(6)
C44 Fe5 C36 Fe7 -131.1(4)
C45 Fe5 C36 Fe7 -93.6(4)
Fe6 Fe5 C36 Fe7 87.5(2)
C34 Fe5 C36 Fe8 -35.5(4)
C37 Fe5 C36 Fe8 53.1(4)
C47 Fe5 C36 Fe8 126.8(8)
C48 Fe5 C36 Fe8 123.9(4)
C46 Fe5 C36 Fe8 -149.4(5)
C44 Fe5 C36 Fe8 157.5(5)
C45 Fe5 C36 Fe8 -164.9(4)
Fe6 Fe5 C36 Fe8 16.1(3)
Fe7 Fe5 C36 Fe8 -71.3(3)
C35 Fe8 C36 C37 89.6(5)
C64 Fe8 C36 C37 -162.7(5)
C65 Fe8 C36 C37 -107(2)
C63 Fe8 C36 C37 -133.4(5)
C66 Fe8 C36 C37 -64.5(7)
C62 Fe8 C36 C37 -93.7(5)
Fe7 Fe8 C36 C37 127.2(5)
Fe6 Fe8 C36 C37 38.6(4)
C35 Fe8 C36 Fe7 -37.5(3)
C37 Fe8 C36 Fe7 -127.2(5)
C64 Fe8 C36 Fe7 70.1(5)
C65 Fe8 C36 Fe7 126(2)
C63 Fe8 C36 Fe7 99.5(3)
C66 Fe8 C36 Fe7 168.4(4)
C62 Fe8 C36 Fe7 139.2(3)
Fe6 Fe8 C36 Fe7 -88.61(19)
C35 Fe8 C36 Fe5 35.2(4)
C37 Fe8 C36 Fe5 -54.5(4)
C64 Fe8 C36 Fe5 142.8(5)
C65 Fe8 C36 Fe5 -161(2)
C63 Fe8 C36 Fe5 172.1(4)
C66 Fe8 C36 Fe5 -118.9(5)
C62 Fe8 C36 Fe5 -148.2(4)
Fe7 Fe8 C36 Fe5 72.7(3)
Fe6 Fe8 C36 Fe5 -15.9(3)
Fe7 C36 C37 Fe6 -5.1(9)
Fe5 C36 C37 Fe6 60.0(5)
Fe8 C36 C37 Fe6 -65.5(5)
Fe7 C36 C37 Fe8 60.4(5)
Fe5 C36 C37 Fe8 125.5(3)
Fe7 C36 C37 Fe5 -65.1(5)
Fe8 C36 C37 Fe5 -125.5(3)
C34 Fe6 C37 C36 -17.5(7)
C35 Fe6 C37 C36 25.8(7)
C53 Fe6 C37 C36 169.4(7)
C51 Fe6 C37 C36 -134.5(7)
C52 Fe6 C37 C36 -153.1(7)
C54 Fe6 C37 C36 136.5(7)
C50 Fe6 C37 C36 143.1(9)
Fe5 Fe6 C37 C36 -54.9(6)
Fe8 Fe6 C37 C36 59.8(6)
C34 Fe6 C37 Fe8 -77.4(3)
C35 Fe6 C37 Fe8 -34.0(3)
C53 Fe6 C37 Fe8 109.6(5)
C51 Fe6 C37 Fe8 165.7(5)
C52 Fe6 C37 Fe8 147.0(5)
C54 Fe6 C37 Fe8 76.7(5)
C50 Fe6 C37 Fe8 83.3(10)
Fe5 Fe6 C37 Fe8 -114.7(3)
C34 Fe6 C37 Fe5 37.3(3)
C35 Fe6 C37 Fe5 80.7(3)
C53 Fe6 C37 Fe5 -135.7(5)
C51 Fe6 C37 Fe5 -79.7(7)
C52 Fe6 C37 Fe5 -98.3(5)
C54 Fe6 C37 Fe5 -168.6(4)
C50 Fe6 C37 Fe5 -162.0(9)
Fe8 Fe6 C37 Fe5 114.7(3)
C35 Fe8 C37 C36 -90.3(5)
C64 Fe8 C37 C36 95.4(19)
C65 Fe8 C37 C36 165.1(6)
C63 Fe8 C37 C36 67.1(6)
C66 Fe8 C37 C36 136.8(5)
C62 Fe8 C37 C36 97.3(5)
Fe7 Fe8 C37 C36 -38.4(4)
Fe6 Fe8 C37 C36 -125.8(5)
C35 Fe8 C37 Fe6 35.5(3)
C36 Fe8 C37 Fe6 125.8(5)
C64 Fe8 C37 Fe6 -138.8(18)
C65 Fe8 C37 Fe6 -69.1(6)
C63 Fe8 C37 Fe6 -167.1(4)
C66 Fe8 C37 Fe6 -97.4(4)
C62 Fe8 C37 Fe6 -136.9(3)
Fe7 Fe8 C37 Fe6 87.4(2)
C35 Fe8 C37 Fe5 -36.7(5)
C36 Fe8 C37 Fe5 53.6(4)
C64 Fe8 C37 Fe5 149.0(17)
C65 Fe8 C37 Fe5 -141.3(5)
C63 Fe8 C37 Fe5 120.7(5)
C66 Fe8 C37 Fe5 -169.6(4)
C62 Fe8 C37 Fe5 150.9(4)
Fe7 Fe8 C37 Fe5 15.2(3)
Fe6 Fe8 C37 Fe5 -72.2(4)
C34 Fe5 C37 C36 90.8(5)
C47 Fe5 C37 C36 -151.3(5)
C48 Fe5 C37 C36 -121.9(5)
C46 Fe5 C37 C36 -128.9(13)
C44 Fe5 C37 C36 -82.1(5)
C45 Fe5 C37 C36 -61.1(7)
Fe6 Fe5 C37 C36 128.8(5)
Fe7 Fe5 C37 C36 39.8(4)
C34 Fe5 C37 Fe6 -38.0(3)
C36 Fe5 C37 Fe6 -128.8(5)
C47 Fe5 C37 Fe6 79.9(4)
C48 Fe5 C37 Fe6 109.3(3)
C46 Fe5 C37 Fe6 102.3(13)
C44 Fe5 C37 Fe6 149.1(3)
C45 Fe5 C37 Fe6 170.2(4)
Fe7 Fe5 C37 Fe6 -89.0(2)
C34 Fe5 C37 Fe8 35.9(4)
C36 Fe5 C37 Fe8 -54.9(4)
C47 Fe5 C37 Fe8 153.8(4)
C48 Fe5 C37 Fe8 -176.8(4)
C46 Fe5 C37 Fe8 176.2(11)
C44 Fe5 C37 Fe8 -137.0(4)
C45 Fe5 C37 Fe8 -115.9(5)
Fe6 Fe5 C37 Fe8 73.9(4)
Fe7 Fe5 C37 Fe8 -15.1(3)
C35 C34 N2 C38 -33.6(11)
Fe5 C34 N2 C38 147.9(7)
Fe6 C34 N2 C38 -112.8(8)
Fe7 C34 N2 C38 45.4(10)
C35 C34 N2 C42 145.0(8)
Fe5 C34 N2 C42 -33.4(11)
Fe6 C34 N2 C42 65.8(9)
Fe7 C34 N2 C42 -136.0(7)
C42 N2 C38 C39 -1.2(15)
C34 N2 C38 C39 177.5(9)
N2 C38 C39 C40 1.5(17)
C38 C39 C40 C41 -0.3(18)
C39 C40 C41 C42 -1.1(19)
C38 N2 C42 C41 -0.3(14)
C34 N2 C42 C41 -179.0(9)
C40 C41 C42 N2 1.4(17)
C34 Fe5 C44 C48 126.6(14)
C36 Fe5 C44 C48 -129.1(7)
C37 Fe5 C44 C48 -85.8(7)
C47 Fe5 C44 C48 37.7(6)
C46 Fe5 C44 C48 81.2(7)
C45 Fe5 C44 C48 116.4(9)
Fe6 Fe5 C44 C48 -46.8(8)
Fe7 Fe5 C44 C48 -172.5(5)
C34 Fe5 C44 C45 10.2(18)
C36 Fe5 C44 C45 114.5(6)
C37 Fe5 C44 C45 157.8(6)
C47 Fe5 C44 C45 -78.7(6)
C48 Fe5 C44 C45 -116.4(9)
C46 Fe5 C44 C45 -35.2(6)
Fe6 Fe5 C44 C45 -163.2(5)
Fe7 Fe5 C44 C45 71.1(6)
C34 Fe5 C44 C43 -112.8(19)
C36 Fe5 C44 C43 -8.5(13)
C37 Fe5 C44 C43 34.9(13)
C47 Fe5 C44 C43 158.3(14)
C48 Fe5 C44 C43 120.6(16)
C46 Fe5 C44 C43 -158.2(14)
C45 Fe5 C44 C43 -123.0(14)
Fe6 Fe5 C44 C43 73.8(13)
Fe7 Fe5 C44 C43 -51.9(14)
C48 C44 C45 C46 -1.9(10)
C43 C44 C45 C46 -177.9(10)
Fe5 C44 C45 C46 58.2(6)
C48 C44 C45 Fe5 -60.1(6)
C43 C44 C45 Fe5 123.9(11)
C34 Fe5 C45 C46 61.5(7)
C36 Fe5 C45 C46 165.5(6)
C37 Fe5 C45 C46 -154.9(6)
C47 Fe5 C45 C46 -39.3(6)
C48 Fe5 C45 C46 -82.7(6)
C44 Fe5 C45 C46 -121.5(8)
Fe6 Fe5 C45 C46 -20(2)
Fe7 Fe5 C45 C46 113.5(6)
C34 Fe5 C45 C44 -177.0(5)
C36 Fe5 C45 C44 -73.0(6)
C37 Fe5 C45 C44 -33.4(8)
C47 Fe5 C45 C44 82.2(6)
C48 Fe5 C45 C44 38.8(5)
C46 Fe5 C45 C44 121.5(8)
Fe6 Fe5 C45 C44 101(2)
Fe7 Fe5 C45 C44 -125.0(5)
C44 C45 C46 C47 2.1(10)
Fe5 C45 C46 C47 60.7(6)
C44 C45 C46 Fe5 -58.6(7)
C34 Fe5 C46 C45 -133.9(6)
C36 Fe5 C46 C45 -24.3(9)
C37 Fe5 C46 C45 87.2(15)
C47 Fe5 C46 C45 116.3(9)
C48 Fe5 C46 C45 79.6(7)
C44 Fe5 C46 C45 36.3(6)
Fe6 Fe5 C46 C45 175.1(5)
Fe7 Fe5 C46 C45 -80.5(6)
C34 Fe5 C46 C47 109.8(6)
C36 Fe5 C46 C47 -140.6(6)
C37 Fe5 C46 C47 -29.1(16)
C48 Fe5 C46 C47 -36.7(5)
C44 Fe5 C46 C47 -80.0(6)
C45 Fe5 C46 C47 -116.3(9)
Fe6 Fe5 C46 C47 58.8(6)
Fe7 Fe5 C46 C47 163.3(5)
C45 C46 C47 C48 -1.5(10)
Fe5 C46 C47 C48 61.4(6)
C45 C46 C47 Fe5 -62.9(6)
C34 Fe5 C47 C48 156.5(5)
C36 Fe5 C47 C48 -4.1(12)
C37 Fe5 C47 C48 50.5(7)
C46 Fe5 C47 C48 -119.7(8)
C44 Fe5 C47 C48 -38.1(6)
C45 Fe5 C47 C48 -81.8(7)
Fe6 Fe5 C47 C48 101.8(5)
Fe7 Fe5 C47 C48 -153.5(5)
C34 Fe5 C47 C46 -83.7(6)
C36 Fe5 C47 C46 115.6(10)
C37 Fe5 C47 C46 170.2(5)
C48 Fe5 C47 C46 119.7(8)
C44 Fe5 C47 C46 81.6(7)
C45 Fe5 C47 C46 38.0(6)
Fe6 Fe5 C47 C46 -138.5(5)
Fe7 Fe5 C47 C46 -33.8(9)
C46 C47 C48 C44 0.3(10)
Fe5 C47 C48 C44 61.7(6)
C46 C47 C48 Fe5 -61.4(6)
C45 C44 C48 C47 0.9(10)
C43 C44 C48 C47 176.9(10)
Fe5 C44 C48 C47 -60.2(6)
C45 C44 C48 Fe5 61.2(6)
C43 C44 C48 Fe5 -122.8(11)
C34 Fe5 C48 C47 -42.1(10)
C36 Fe5 C48 C47 178.1(6)
C37 Fe5 C48 C47 -140.7(6)
C46 Fe5 C48 C47 37.1(6)
C44 Fe5 C48 C47 117.9(9)
C45 Fe5 C48 C47 79.2(7)
Fe6 Fe5 C48 C47 -90.9(6)
Fe7 Fe5 C48 C47 138.3(8)
C34 Fe5 C48 C44 -160.0(7)
C36 Fe5 C48 C44 60.2(8)
C37 Fe5 C48 C44 101.4(7)
C47 Fe5 C48 C44 -117.9(9)
C46 Fe5 C48 C44 -80.8(7)
C45 Fe5 C48 C44 -38.8(7)
Fe6 Fe5 C48 C44 151.2(6)
Fe7 Fe5 C48 C44 20.4(14)
C37 Fe6 C50 C54 -9.3(13)
C34 Fe6 C50 C54 149.9(6)
C35 Fe6 C50 C54 105.7(7)
C53 Fe6 C50 C54 -38.2(7)
C51 Fe6 C50 C54 -119.3(9)
C52 Fe6 C50 C54 -80.6(8)
Fe5 Fe6 C50 C54 -161.8(6)
Fe8 Fe6 C50 C54 57.8(7)
C37 Fe6 C50 C51 110.0(12)
C34 Fe6 C50 C51 -90.7(7)
C35 Fe6 C50 C51 -135.0(6)
C53 Fe6 C50 C51 81.1(7)
C52 Fe6 C50 C51 38.7(7)
C54 Fe6 C50 C51 119.3(9)
Fe5 Fe6 C50 C51 -42.5(9)
Fe8 Fe6 C50 C51 177.1(5)
C37 Fe6 C50 C49 -129.6(16)
C34 Fe6 C50 C49 29.7(17)
C35 Fe6 C50 C49 -14.6(17)
C53 Fe6 C50 C49 -158.5(17)
C51 Fe6 C50 C49 120.4(19)
C52 Fe6 C50 C49 159.1(18)
C54 Fe6 C50 C49 -120.3(18)
Fe5 Fe6 C50 C49 77.9(17)
Fe8 Fe6 C50 C49 -62.5(17)
C54 C50 C51 C52 -4.3(11)
C49 C50 C51 C52 177.4(10)
Fe6 C50 C51 C52 -62.5(7)
C54 C50 C51 Fe6 58.2(7)
C49 C50 C51 Fe6 -120.1(10)
C37 Fe6 C51 C52 -29.1(11)
C34 Fe6 C51 C52 -141.1(7)
C35 Fe6 C51 C52 175.7(7)
C53 Fe6 C51 C52 35.4(8)
C54 Fe6 C51 C52 79.7(8)
C50 Fe6 C51 C52 115.7(10)
Fe5 Fe6 C51 C52 -87.3(8)
Fe8 Fe6 C51 C52 106.9(13)
C37 Fe6 C51 C50 -144.8(7)
C34 Fe6 C51 C50 103.3(7)
C35 Fe6 C51 C50 60.0(8)
C53 Fe6 C51 C50 -80.3(8)
C52 Fe6 C51 C50 -115.7(10)
C54 Fe6 C51 C50 -36.0(7)
Fe5 Fe6 C51 C50 157.0(6)
Fe8 Fe6 C51 C50 -8.7(16)
C50 C51 C52 C53 4.9(12)
Fe6 C51 C52 C53 -58.9(8)
C50 C51 C52 Fe6 63.8(7)
C37 Fe6 C52 C53 -76.5(8)
C34 Fe6 C52 C53 177.8(7)
C35 Fe6 C52 C53 108(2)
C51 Fe6 C52 C53 121.6(11)
C54 Fe6 C52 C53 39.6(8)
C50 Fe6 C52 C53 81.7(8)
Fe5 Fe6 C52 C53 -131.5(7)
Fe8 Fe6 C52 C53 -32.5(10)
C37 Fe6 C52 C51 161.9(7)
C34 Fe6 C52 C51 56.2(9)
C35 Fe6 C52 C51 -14(2)
C53 Fe6 C52 C51 -121.6(11)
C54 Fe6 C52 C51 -82.0(8)
C50 Fe6 C52 C51 -40.0(7)
Fe5 Fe6 C52 C51 106.8(7)
Fe8 Fe6 C52 C51 -154.2(6)
C51 C52 C53 C54 -3.6(12)
Fe6 C52 C53 C54 -62.5(7)
C51 C52 C53 Fe6 58.9(8)
C37 Fe6 C53 C52 110.2(7)
C34 Fe6 C53 C52 -11(4)
C35 Fe6 C53 C52 -156.5(7)
C51 Fe6 C53 C52 -35.9(7)
C54 Fe6 C53 C52 -116.5(11)
C50 Fe6 C53 C52 -80.4(8)
Fe5 Fe6 C53 C52 65.5(8)
Fe8 Fe6 C53 C52 160.0(6)
C37 Fe6 C53 C54 -133.3(7)
C34 Fe6 C53 C54 105(3)
C35 Fe6 C53 C54 -40.0(11)
C51 Fe6 C53 C54 80.5(8)
C52 Fe6 C53 C54 116.5(11)
C50 Fe6 C53 C54 36.1(7)
Fe5 Fe6 C53 C54 -178.0(6)
Fe8 Fe6 C53 C54 -83.5(7)
C51 C50 C54 C53 2.2(11)
C49 C50 C54 C53 -179.5(10)
Fe6 C50 C54 C53 59.1(7)
C51 C50 C54 Fe6 -56.9(6)
C49 C50 C54 Fe6 121.4(10)
C52 C53 C54 C50 0.7(12)
Fe6 C53 C54 C50 -61.8(7)
C52 C53 C54 Fe6 62.5(7)
C37 Fe6 C54 C50 175.9(6)
C34 Fe6 C54 C50 -48.2(9)
C35 Fe6 C54 C50 -84.6(7)
C53 Fe6 C54 C50 119.1(10)
C51 Fe6 C54 C50 38.2(6)
C52 Fe6 C54 C50 81.3(7)
Fe5 Fe6 C54 C50 126.8(16)
Fe8 Fe6 C54 C50 -134.4(6)
C37 Fe6 C54 C53 56.8(8)
C34 Fe6 C54 C53 -167.4(7)
C35 Fe6 C54 C53 156.2(7)
C51 Fe6 C54 C53 -80.9(8)
C52 Fe6 C54 C53 -37.8(8)
C50 Fe6 C54 C53 -119.1(10)
Fe5 Fe6 C54 C53 8(2)
Fe8 Fe6 C54 C53 106.4(7)
C36 Fe7 C56 C60 -119.8(6)
C35 Fe7 C56 C60 142.3(8)
C34 Fe7 C56 C60 -20.2(12)
C58 Fe7 C56 C60 79.4(6)
C59 Fe7 C56 C60 37.3(5)
C57 Fe7 C56 C60 117.7(8)
Fe8 Fe7 C56 C60 -169.7(4)
Fe5 Fe7 C56 C60 -73.1(5)
C36 Fe7 C56 C57 122.5(5)
C35 Fe7 C56 C57 24.7(11)
C34 Fe7 C56 C57 -137.9(9)
C58 Fe7 C56 C57 -38.3(5)
C59 Fe7 C56 C57 -80.4(6)
C60 Fe7 C56 C57 -117.7(8)
Fe8 Fe7 C56 C57 72.7(5)
Fe5 Fe7 C56 C57 169.2(4)
C36 Fe7 C56 C55 1.4(10)
C35 Fe7 C56 C55 -96.5(12)
C34 Fe7 C56 C55 101.0(13)
C58 Fe7 C56 C55 -159.4(11)
C59 Fe7 C56 C55 158.5(11)
C57 Fe7 C56 C55 -121.1(11)
C60 Fe7 C56 C55 121.2(12)
Fe8 Fe7 C56 C55 -48.5(10)
Fe5 Fe7 C56 C55 48.0(10)
C60 C56 C57 C58 0.2(9)
C55 C56 C57 C58 -177.2(8)
Fe7 C56 C57 C58 60.3(6)
C60 C56 C57 Fe7 -60.1(5)
C55 C56 C57 Fe7 122.5(9)
C36 Fe7 C57 C56 -66.1(6)
C35 Fe7 C57 C56 -168.7(5)
C34 Fe7 C57 C56 150.8(7)
C58 Fe7 C57 C56 118.0(8)
C59 Fe7 C57 C56 81.0(6)
C60 Fe7 C57 C56 37.8(5)
Fe8 Fe7 C57 C56 -119.3(5)
Fe5 Fe7 C57 C56 -25.0(9)
C36 Fe7 C57 C58 175.8(5)
C35 Fe7 C57 C58 73.2(6)
C34 Fe7 C57 C58 32.8(10)
C59 Fe7 C57 C58 -37.1(6)
C60 Fe7 C57 C58 -80.3(6)
C56 Fe7 C57 C58 -118.0(8)
Fe8 Fe7 C57 C58 122.7(5)
Fe5 Fe7 C57 C58 -143.0(6)
C56 C57 C58 C59 0.1(9)
Fe7 C57 C58 C59 61.9(6)
C56 C57 C58 Fe7 -61.8(6)
C36 Fe7 C58 C59 -126.2(8)
C35 Fe7 C58 C59 121.8(6)
C34 Fe7 C58 C59 78.3(6)
C57 Fe7 C58 C59 -117.8(8)
C60 Fe7 C58 C59 -37.4(6)
C56 Fe7 C58 C59 -80.2(6)
Fe8 Fe7 C58 C59 172.1(5)
Fe5 Fe7 C58 C59 29.0(10)
C36 Fe7 C58 C57 -8.4(11)
C35 Fe7 C58 C57 -120.4(6)
C34 Fe7 C58 C57 -163.9(5)
C59 Fe7 C58 C57 117.8(8)
C60 Fe7 C58 C57 80.4(6)
C56 Fe7 C58 C57 37.5(5)
Fe8 Fe7 C58 C57 -70.1(6)
Fe5 Fe7 C58 C57 146.8(5)
C57 C58 C59 C60 -0.3(9)
Fe7 C58 C59 C60 61.1(6)
C57 C58 C59 Fe7 -61.4(6)
C36 Fe7 C59 C58 132.5(7)
C35 Fe7 C59 C58 -71.1(6)
C34 Fe7 C59 C58 -114.9(6)
C57 Fe7 C59 C58 38.7(6)
C60 Fe7 C59 C58 119.0(8)
C56 Fe7 C59 C58 81.9(6)
Fe8 Fe7 C59 C58 -17.0(10)
Fe5 Fe7 C59 C58 -166.4(5)
C36 Fe7 C59 C60 13.5(9)
C35 Fe7 C59 C60 169.8(5)
C34 Fe7 C59 C60 126.0(5)
C58 Fe7 C59 C60 -119.0(8)
C57 Fe7 C59 C60 -80.4(6)
C56 Fe7 C59 C60 -37.1(5)
Fe8 Fe7 C59 C60 -136.0(6)
Fe5 Fe7 C59 C60 74.6(5)
C58 C59 C60 C56 0.4(9)
Fe7 C59 C60 C56 61.0(6)
C58 C59 C60 Fe7 -60.5(6)
C57 C56 C60 C59 -0.4(9)
C55 C56 C60 C59 177.0(8)
Fe7 C56 C60 C59 -59.9(6)
C57 C56 C60 Fe7 59.5(6)
C55 C56 C60 Fe7 -123.0(9)
C36 Fe7 C60 C59 -172.8(5)
C35 Fe7 C60 C59 -22.6(11)
C34 Fe7 C60 C59 -69.0(6)
C58 Fe7 C60 C59 36.6(5)
C57 Fe7 C60 C59 80.9(6)
C56 Fe7 C60 C59 118.9(8)
Fe8 Fe7 C60 C59 140.1(5)
Fe5 Fe7 C60 C59 -119.8(5)
C36 Fe7 C60 C56 68.3(6)
C35 Fe7 C60 C56 -141.4(8)
C34 Fe7 C60 C56 172.1(5)
C58 Fe7 C60 C56 -82.3(6)
C59 Fe7 C60 C56 -118.9(8)
C57 Fe7 C60 C56 -38.0(5)
Fe8 Fe7 C60 C56 21.2(9)
Fe5 Fe7 C60 C56 121.3(5)
C35 Fe8 C62 C66 -48.4(18)
C37 Fe8 C62 C66 99.6(7)
C36 Fe8 C62 C66 144.9(7)
C64 Fe8 C62 C66 -80.9(7)
C65 Fe8 C62 C66 -37.7(7)
C63 Fe8 C62 C66 -118.5(9)
Fe7 Fe8 C62 C66 -168.3(6)
Fe6 Fe8 C62 C66 54.4(8)
C35 Fe8 C62 C63 70.1(17)
C37 Fe8 C62 C63 -141.9(6)
C36 Fe8 C62 C63 -96.6(6)
C64 Fe8 C62 C63 37.7(6)
C65 Fe8 C62 C63 80.9(7)
C66 Fe8 C62 C63 118.5(9)
Fe7 Fe8 C62 C63 -49.8(7)
Fe6 Fe8 C62 C63 172.9(5)
C35 Fe8 C62 C61 -171.2(13)
C37 Fe8 C62 C61 -23.2(10)
C36 Fe8 C62 C61 22.1(10)
C64 Fe8 C62 C61 156.4(10)
C65 Fe8 C62 C61 -160.4(11)
C63 Fe8 C62 C61 118.7(12)
C66 Fe8 C62 C61 -122.7(12)
Fe7 Fe8 C62 C61 68.9(10)
Fe6 Fe8 C62 C61 -68.4(10)
C66 C62 C63 C64 -0.3(10)
C61 C62 C63 C64 -178.3(9)
Fe8 C62 C63 C64 -60.0(6)
C66 C62 C63 Fe8 59.7(7)
C61 C62 C63 Fe8 -118.2(10)
C35 Fe8 C63 C62 -160.6(6)
C37 Fe8 C63 C62 52.2(8)
C36 Fe8 C63 C62 93.8(6)
C64 Fe8 C63 C62 -118.8(9)
C65 Fe8 C63 C62 -81.1(7)
C66 Fe8 C63 C62 -37.1(6)
Fe7 Fe8 C63 C62 146.5(5)
Fe6 Fe8 C63 C62 -31.8(19)
C35 Fe8 C63 C64 -41.7(8)
C37 Fe8 C63 C64 171.1(6)
C36 Fe8 C63 C64 -147.4(6)
C65 Fe8 C63 C64 37.7(6)
C66 Fe8 C63 C64 81.7(7)
C62 Fe8 C63 C64 118.8(9)
Fe7 Fe8 C63 C64 -94.7(6)
Fe6 Fe8 C63 C64 87.0(16)
C62 C63 C64 C65 0.1(10)
Fe8 C63 C64 C65 -61.5(6)
C62 C63 C64 Fe8 61.6(6)
C35 Fe8 C64 C65 -90.7(7)
C37 Fe8 C64 C65 83(2)
C36 Fe8 C64 C65 166.4(6)
C63 Fe8 C64 C65 118.1(9)
C66 Fe8 C64 C65 39.1(7)
C62 Fe8 C64 C65 81.4(7)
Fe7 Fe8 C64 C65 -144.6(6)
Fe6 Fe8 C64 C65 -46.8(8)
C35 Fe8 C64 C63 151.2(6)
C37 Fe8 C64 C63 -35(2)
C36 Fe8 C64 C63 48.3(8)
C65 Fe8 C64 C63 -118.1(9)
C66 Fe8 C64 C63 -79.0(6)
C62 Fe8 C64 C63 -36.7(6)
Fe7 Fe8 C64 C63 97.3(5)
Fe6 Fe8 C64 C63 -164.9(4)
C63 C64 C65 C66 0.2(10)
Fe8 C64 C65 C66 -61.5(7)
C63 C64 C65 Fe8 61.6(6)
C35 Fe8 C65 C64 97.2(6)
C37 Fe8 C65 C64 -162.0(6)
C36 Fe8 C65 C64 -66(3)
C63 Fe8 C65 C64 -37.8(6)
C66 Fe8 C65 C64 -116.4(9)
C62 Fe8 C65 C64 -80.1(6)
Fe7 Fe8 C65 C64 52.0(8)
Fe6 Fe8 C65 C64 150.0(5)
C35 Fe8 C65 C66 -146.4(6)
C37 Fe8 C65 C66 -45.6(9)
C36 Fe8 C65 C66 50(3)
C64 Fe8 C65 C66 116.4(9)
C63 Fe8 C65 C66 78.5(7)
C62 Fe8 C65 C66 36.3(6)
Fe7 Fe8 C65 C66 168.3(5)
Fe6 Fe8 C65 C66 -93.7(6)
C63 C62 C66 C65 0.4(11)
C61 C62 C66 C65 178.3(10)
Fe8 C62 C66 C65 60.1(7)
C63 C62 C66 Fe8 -59.7(6)
C61 C62 C66 Fe8 118.2(11)
C64 C65 C66 C62 -0.4(11)
Fe8 C65 C66 C62 -61.4(7)
C64 C65 C66 Fe8 61.1(6)
C35 Fe8 C66 C62 165.6(6)
C37 Fe8 C66 C62 -90.5(7)
C36 Fe8 C66 C62 -49.8(9)
C64 Fe8 C66 C62 80.9(7)
C65 Fe8 C66 C62 119.4(9)
C63 Fe8 C66 C62 37.2(6)
Fe7 Fe8 C66 C62 59(2)
Fe6 Fe8 C66 C62 -141.9(6)
C35 Fe8 C66 C65 46.2(8)
C37 Fe8 C66 C65 150.2(6)
C36 Fe8 C66 C65 -169.2(6)
C64 Fe8 C66 C65 -38.5(6)
C63 Fe8 C66 C65 -82.2(7)
C62 Fe8 C66 C65 -119.4(9)
Fe7 Fe8 C66 C65 -61(2)
Fe6 Fe8 C66 C65 98.8(6)
